data_4506028
loop_
_publ_author_name
'Ding, Caixia'
'Zeng, Fanhua'
'Ni, Jia'
'Wang, Bingwu'
'Xie, Yongshu'

_publ_section_title
;
 Polynuclear Complexes of Ligands Containing in Situ Formed Oxazinane and
 Oxazolidine Rings with Appended Alkoxyl and Phenol Groups
;
_journal_issue 4
_journal_name_full 'Crystal Growth &amp; Design'
_journal_page_first 2089
_journal_paper_doi 10.1021/cg300096n
_journal_volume 12
_journal_year 2012
_chemical_formula_sum 'C321.4 H385.4 N25.4 Na8 O84 S10.6 Zn20'
_chemical_formula_weight 7780.03
_chemical_name_systematic
; 
 ? 
;
_space_group_IT_number 15
_symmetry_cell_setting monoclinic
_symmetry_space_group_name_Hall '-C 2yc'
_symmetry_space_group_name_H-M 'C 1 2/c 1'
_atom_sites_solution_hydrogens geom
_atom_sites_solution_primary direct
_atom_sites_solution_secondary difmap
_audit_creation_method SHELXL-97
_cell_angle_alpha 90.00
_cell_angle_beta 98.4430(10)
_cell_angle_gamma 90.00
_cell_formula_units_Z 2
_cell_length_a 20.148(2)
_cell_length_b 15.2270(16)
_cell_length_c 57.720(5)
_cell_measurement_reflns_used 1951
_cell_measurement_temperature 298(2)
_cell_measurement_theta_max 27.319
_cell_measurement_theta_min 2.315
_cell_volume 17516(3)
_computing_cell_refinement 'Bruker SMART'
_computing_data_collection 'Bruker SMART'
_computing_data_reduction 'Bruker SHELXTL'
_computing_molecular_graphics 'Bruker SHELXTL'
_computing_publication_material 'Bruker SHELXTL'
_computing_structure_refinement 'SHELXL-97 (Sheldrick, 1997)'
_computing_structure_solution 'SHELXS-97 (Sheldrick, 1990)'
_diffrn_ambient_temperature 298(2)
_diffrn_measured_fraction_theta_full 0.981
_diffrn_measured_fraction_theta_max 0.981
_diffrn_measurement_device_type 'CCD area detector'
_diffrn_measurement_method 'phi and omega scans'
_diffrn_radiation_monochromator graphite
_diffrn_radiation_source 'fine-focus sealed tube'
_diffrn_radiation_type MoK\a
_diffrn_radiation_wavelength 0.71073
_diffrn_reflns_av_R_equivalents 0.1269
_diffrn_reflns_av_sigmaI/netI 0.3184
_diffrn_reflns_limit_h_max 23
_diffrn_reflns_limit_h_min -22
_diffrn_reflns_limit_k_max 18
_diffrn_reflns_limit_k_min -16
_diffrn_reflns_limit_l_max 68
_diffrn_reflns_limit_l_min -65
_diffrn_reflns_number 44463
_diffrn_reflns_theta_full 25.02
_diffrn_reflns_theta_max 25.02
_diffrn_reflns_theta_min 2.30
_exptl_absorpt_coefficient_mu 1.495
_exptl_absorpt_correction_T_max 0.9026
_exptl_absorpt_correction_T_min 0.7852
_exptl_absorpt_correction_type multi-scan
_exptl_absorpt_process_details sadabs
_exptl_crystal_density_diffrn 1.475
_exptl_crystal_density_method 'not measured'
_exptl_crystal_F_000 8042
_exptl_crystal_size_max 0.17
_exptl_crystal_size_mid 0.15
_exptl_crystal_size_min 0.07
_refine_diff_density_max 0.944
_refine_diff_density_min -1.466
_refine_diff_density_rms 0.146
_refine_ls_extinction_method none
_refine_ls_goodness_of_fit_ref 1.023
_refine_ls_hydrogen_treatment constr
_refine_ls_matrix_type full
_refine_ls_number_parameters 1147
_refine_ls_number_reflns 15126
_refine_ls_number_restraints 0
_refine_ls_restrained_S_all 1.023
_refine_ls_R_factor_all 0.1446
_refine_ls_R_factor_gt 0.1159
_refine_ls_shift/su_max 0.001
_refine_ls_shift/su_mean 0.000
_refine_ls_structure_factor_coef Fsqd
_refine_ls_weighting_details 'calc w=1/[\s^2^(Fo^2^)+(0.1376P)^2^+0.0000P] where P=(Fo^2^+2Fc^2^)/3'
_refine_ls_weighting_scheme calc
_refine_ls_wR_factor_gt 0.2065
_refine_ls_wR_factor_ref 0.2582
_reflns_number_gt 5263
_reflns_number_total 15126
_reflns_threshold_expression >2sigma(I)
_cod_data_source_file cg300096n_si_004.cif
_cod_data_source_block 101003a
_cod_depositor_comments
;
The following automatic conversions were performed:

'_symmetry_cell_setting' value 'Monoclinic' changed to 'monoclinic'
according to /home/saulius/struct/CIF-dictionaries/cif_core.dic
dictionary named 'cif_core.dic' version 2.4.1 from 2010-06-29.

Automatic conversion script
Id: cif_fix_values 1715 2011-07-08 13:25:40Z adriana 
;
_cod_original_sg_symbol_H-M C2/c
_cod_original_formula_sum 'C321.40 H385.40 N25.40 Na8 O84 S10.60 Zn20'
_cod_database_code 4506028

loop_
_symmetry_equiv_pos_as_xyz
'x, y, z'
'-x, y, -z+1/2'
'x+1/2, y+1/2, z'
'-x+1/2, y+1/2, -z+1/2'
'-x, -y, -z'
'x, -y, z-1/2'
'-x+1/2, -y+1/2, -z'
'x+1/2, -y+1/2, z-1/2'

loop_
_atom_site_label
_atom_site_type_symbol
_atom_site_fract_x
_atom_site_fract_y
_atom_site_fract_z
_atom_site_U_iso_or_equiv
_atom_site_adp_type
_atom_site_occupancy
_atom_site_symmetry_multiplicity
_atom_site_calc_flag
_atom_site_refinement_flags
_atom_site_disorder_assembly
_atom_site_disorder_group
Zn1 Zn 0.29800(10) 0.37847(13) 0.62954(4) 0.0432(6) Uani 1 1 d . . .
Zn2 Zn 0.15417(10) 0.41732(14) 0.65389(4) 0.0472(6) Uani 1 1 d . A .
Zn3 Zn 0.27377(11) 0.34831(15) 0.68684(4) 0.0503(6) Uani 1 1 d . A .
Zn4 Zn 0.35823(11) 0.28634(13) 0.58222(4) 0.0465(6) Uani 1 1 d . A .
Zn5 Zn 0.40420(10) 0.47182(13) 0.59420(4) 0.0449(6) Uani 1 1 d . A .
Na1 Na 0.4320(5) 0.3903(5) 0.54514(15) 0.084(3) Uani 1 1 d . . .
Na2 Na 0.1392(5) 0.3806(8) 0.70561(17) 0.111(4) Uani 1 1 d . . .
N1 N 0.0906(7) 0.3428(10) 0.6280(3) 0.053(4) Uani 1 1 d . . .
N2 N 0.3633(8) 0.4147(11) 0.7019(3) 0.061(4) Uani 1 1 d . . .
N3 N 0.3932(8) 0.1667(9) 0.5988(3) 0.054(4) Uani 1 1 d . . .
N4 N 0.3454(8) 0.5917(10) 0.5888(3) 0.055(4) Uani 1 1 d . . .
N5 N 0.188(2) 0.873(3) 0.5870(8) 0.190(16) Uani 1 1 d . . .
N6 N 0.5966(17) 0.313(2) 0.5087(5) 0.133(10) Uani 1 1 d . C .
N7 N 0.095(6) 0.117(7) 0.7203(16) 0.10(3) Uani 0.35 1 d P A 2
O1 O 0.0717(6) 0.4919(7) 0.6199(2) 0.053(3) Uani 1 1 d . . .
O2 O 0.2090(6) 0.4339(7) 0.6274(2) 0.048(3) Uani 1 1 d . . .
O3 O 0.1841(6) 0.3010(8) 0.6706(2) 0.052(3) Uani 1 1 d . A .
O4 O 0.0791(7) 0.4527(8) 0.6708(2) 0.067(4) Uani 1 1 d . A .
O5 O 0.3856(7) 0.2676(10) 0.7067(2) 0.069(4) Uani 1 1 d . . .
O6 O 0.3270(6) 0.3246(8) 0.6605(2) 0.054(3) Uani 1 1 d . . .
O7 O 0.2262(6) 0.4643(8) 0.6801(2) 0.053(3) Uani 1 1 d . A .
O8 O 0.2491(7) 0.3178(9) 0.7173(3) 0.070(4) Uani 1 1 d . A .
O9 O 0.4424(6) 0.6201(8) 0.6147(2) 0.056(3) Uani 1 1 d . . .
O10 O 0.3637(6) 0.4679(7) 0.6243(2) 0.050(3) Uani 1 1 d . . .
O11 O 0.3376(7) 0.4084(8) 0.5683(2) 0.056(3) Uani 1 1 d . A .
O12 O 0.4677(6) 0.5100(8) 0.5734(2) 0.063(4) Uani 1 1 d . A .
O13 O 0.2919(7) 0.1315(8) 0.5756(2) 0.060(4) Uani 1 1 d . . .
O14 O 0.2924(6) 0.2849(7) 0.6061(2) 0.049(3) Uani 1 1 d . . .
O15 O 0.4448(6) 0.3478(7) 0.5976(2) 0.051(3) Uani 1 1 d . . .
O16 O 0.3797(7) 0.2503(9) 0.5517(2) 0.065(4) Uani 1 1 d . A .
O17 O 0.2897(18) 0.835(2) 0.5854(6) 0.213(14) Uani 1 1 d . . .
O18 O 0.5233(11) 0.3608(13) 0.5293(4) 0.117(7) Uani 1 1 d . C .
O19 O 0.066(3) 0.250(4) 0.7100(8) 0.087(14) Uani 0.35 1 d P A 2
O20 O 0.3667(10) 0.4406(12) 0.5094(3) 0.113(6) Uani 1 1 d . C .
O21 O 0.1295(12) 0.4742(15) 0.7363(3) 0.130(7) Uani 1 1 d . A .
O22 O 0.074(3) 0.326(4) 0.7257(10) 0.097(17) Uani 0.30 1 d P A 1
O23 O 0.055(2) 0.109(3) 0.6935(9) 0.091(14) Uani 0.35 1 d P B 3
S1 S 0.3220(10) 0.4328(13) 0.4869(5) 0.120(10) Uani 0.60(5) 1 d P C 1
S2 S 0.1688(12) 0.5569(15) 0.7373(4) 0.141(11) Uani 0.52(3) 1 d P A 1
S3 S 0.0232(12) 0.3675(15) 0.7379(4) 0.086(7) Uani 0.30 1 d P . 1
S1' S 0.2986(15) 0.407(2) 0.5027(8) 0.120(15) Uani 0.40(5) 1 d P C 2
S2' S 0.0973(13) 0.5582(15) 0.7400(4) 0.141(11) Uani 0.48(3) 1 d P A 2
S4 S 0.0608(17) 0.076(2) 0.7173(6) 0.105(9) Uani 0.35 1 d P B 3
C1 C 0.1267(9) 0.3310(11) 0.6088(3) 0.053(5) Uani 1 1 d . A .
H1A H 0.0964 0.3178 0.5946 0.063 Uiso 1 1 calc R . .
H1B H 0.1589 0.2836 0.6119 0.063 Uiso 1 1 calc R . .
C2 C 0.1637(10) 0.4215(12) 0.6064(3) 0.053(5) Uani 1 1 d . A .
H2 H 0.1887 0.4188 0.5931 0.064 Uiso 1 1 calc R . .
C3 C 0.1120(9) 0.4928(12) 0.6024(3) 0.055(5) Uani 1 1 d . A .
H3A H 0.1341 0.5493 0.6022 0.066 Uiso 1 1 calc R . .
H3B H 0.0845 0.4843 0.5873 0.066 Uiso 1 1 calc R . .
C4 C 0.0357(9) 0.4100(12) 0.6221(3) 0.054(5) Uani 1 1 d . A .
H4 H 0.0090 0.3952 0.6070 0.065 Uiso 1 1 calc R . .
C5 C -0.0086(10) 0.4235(12) 0.6394(4) 0.055(5) Uani 1 1 d . . .
C6 C 0.0145(10) 0.4432(13) 0.6620(4) 0.059(5) Uani 1 1 d . A .
C7 C -0.0325(11) 0.4563(13) 0.6773(4) 0.068(6) Uani 1 1 d . . .
H7 H -0.0186 0.4708 0.6929 0.082 Uiso 1 1 calc R A .
C8 C -0.1000(11) 0.4472(14) 0.6688(4) 0.069(6) Uani 1 1 d . A .
H8 H -0.1304 0.4596 0.6790 0.082 Uiso 1 1 calc R . .
C9 C -0.1241(11) 0.4230(13) 0.6479(4) 0.062(6) Uani 1 1 d . . .
H9 H -0.1698 0.4137 0.6434 0.074 Uiso 1 1 calc R A .
C10 C -0.0765(10) 0.4113(12) 0.6320(4) 0.058(5) Uani 1 1 d . A .
H10 H -0.0914 0.3953 0.6166 0.070 Uiso 1 1 calc R . .
C11 C 0.0659(9) 0.2620(12) 0.6374(3) 0.055(5) Uani 1 1 d . A .
H11A H 0.0332 0.2351 0.6255 0.065 Uiso 1 1 calc R . .
H11B H 0.0433 0.2765 0.6506 0.065 Uiso 1 1 calc R . .
C12 C 0.1216(10) 0.1961(12) 0.6453(4) 0.055(5) Uani 1 1 d . . .
C13 C 0.1780(10) 0.2181(14) 0.6621(4) 0.056(5) Uani 1 1 d . A .
C14 C 0.2251(10) 0.1530(13) 0.6715(4) 0.058(5) Uani 1 1 d . . .
H14 H 0.2581 0.1646 0.6842 0.069 Uiso 1 1 calc R A .
C15 C 0.2195(11) 0.0736(14) 0.6609(3) 0.060(5) Uani 1 1 d . A .
H15 H 0.2536 0.0331 0.6654 0.072 Uiso 1 1 calc R . .
C16 C 0.1675(10) 0.0474(13) 0.6441(4) 0.059(5) Uani 1 1 d . . .
H16 H 0.1651 -0.0100 0.6386 0.071 Uiso 1 1 calc R A .
C17 C 0.1180(10) 0.1095(12) 0.6356(4) 0.060(5) Uani 1 1 d . A .
H17 H 0.0834 0.0943 0.6238 0.071 Uiso 1 1 calc R . .
C18 C 0.4036(10) 0.4219(13) 0.6823(3) 0.057(5) Uani 1 1 d . A .
H18A H 0.4501 0.4344 0.6884 0.069 Uiso 1 1 calc R . .
H18B H 0.3865 0.4691 0.6718 0.069 Uiso 1 1 calc R . .
C19 C 0.3980(10) 0.3350(13) 0.6695(3) 0.059(5) Uani 1 1 d . A .
H19 H 0.4246 0.3359 0.6566 0.071 Uiso 1 1 calc R . .
C20 C 0.4215(10) 0.2645(13) 0.6863(3) 0.063(6) Uani 1 1 d . A .
H20A H 0.4142 0.2079 0.6786 0.076 Uiso 1 1 calc R . .
H20B H 0.4693 0.2711 0.6914 0.076 Uiso 1 1 calc R . .
C21 C 0.3948(11) 0.3462(15) 0.7187(4) 0.064(6) Uani 1 1 d . A .
H21 H 0.4425 0.3583 0.7237 0.076 Uiso 1 1 calc R . .
C22 C 0.3561(12) 0.3398(15) 0.7399(4) 0.070(6) Uani 1 1 d . . .
C23 C 0.2890(12) 0.3248(15) 0.7376(4) 0.067(6) Uani 1 1 d . A .
C24 C 0.2645(13) 0.3188(15) 0.7588(4) 0.081(7) Uani 1 1 d . . .
H24 H 0.2193 0.3055 0.7581 0.097 Uiso 1 1 calc R A .
C25 C 0.3000(13) 0.3303(16) 0.7802(4) 0.080(7) Uani 1 1 d . A .
H25 H 0.2810 0.3236 0.7939 0.096 Uiso 1 1 calc R . .
C26 C 0.3686(13) 0.3536(16) 0.7806(4) 0.084(7) Uani 1 1 d . . .
H26 H 0.3942 0.3674 0.7949 0.101 Uiso 1 1 calc R A .
C27 C 0.3976(12) 0.3563(15) 0.7613(4) 0.076(7) Uani 1 1 d . A .
H27 H 0.4431 0.3685 0.7620 0.091 Uiso 1 1 calc R . .
C28 C 0.3498(11) 0.4995(13) 0.7127(4) 0.065(6) Uani 1 1 d . A .
H28A H 0.3918 0.5258 0.7197 0.078 Uiso 1 1 calc R . .
H28B H 0.3227 0.4895 0.7250 0.078 Uiso 1 1 calc R . .
C29 C 0.3141(10) 0.5603(13) 0.6950(3) 0.058(5) Uani 1 1 d . . .
C30 C 0.2504(10) 0.5452(13) 0.6800(3) 0.054(5) Uani 1 1 d . A .
C31 C 0.2198(10) 0.6121(13) 0.6661(3) 0.056(5) Uani 1 1 d . . .
H31 H 0.1782 0.6020 0.6572 0.067 Uiso 1 1 calc R A .
C32 C 0.2487(10) 0.6918(13) 0.6652(4) 0.059(5) Uani 1 1 d . A .
H32 H 0.2285 0.7351 0.6552 0.070 Uiso 1 1 calc R . .
C33 C 0.3082(11) 0.7078(15) 0.6793(4) 0.067(6) Uani 1 1 d . . .
H33 H 0.3266 0.7638 0.6790 0.081 Uiso 1 1 calc R A .
C34 C 0.3421(10) 0.6472(13) 0.6935(3) 0.059(5) Uani 1 1 d . A .
H34 H 0.3831 0.6613 0.7024 0.071 Uiso 1 1 calc R . .
C35 C 0.3631(10) 0.1637(13) 0.6212(3) 0.059(5) Uani 1 1 d . A .
H35A H 0.3881 0.2009 0.6330 0.071 Uiso 1 1 calc R . .
H35B H 0.3631 0.1041 0.6271 0.071 Uiso 1 1 calc R . .
C36 C 0.2905(10) 0.1978(12) 0.6144(3) 0.057(5) Uani 1 1 d . A .
H36 H 0.2662 0.1951 0.6279 0.068 Uiso 1 1 calc R . .
C37 C 0.2580(11) 0.1360(12) 0.5948(3) 0.060(6) Uani 1 1 d . A .
H37A H 0.2555 0.0774 0.6012 0.072 Uiso 1 1 calc R . .
H37B H 0.2125 0.1557 0.5895 0.072 Uiso 1 1 calc R . .
C38 C 0.3578(11) 0.1020(13) 0.5818(4) 0.061(6) Uani 1 1 d . C .
H38 H 0.3578 0.0440 0.5892 0.073 Uiso 1 1 calc R . .
C39 C 0.3875(11) 0.0964(13) 0.5606(4) 0.062(6) Uani 1 1 d . . .
C40 C 0.3988(11) 0.1697(14) 0.5457(4) 0.062(6) Uani 1 1 d . A .
C41 C 0.4227(11) 0.1534(14) 0.5258(4) 0.069(6) Uani 1 1 d . . .
H41 H 0.4253 0.1999 0.5155 0.083 Uiso 1 1 calc R C .
C42 C 0.4444(11) 0.0697(15) 0.5192(4) 0.070(6) Uani 1 1 d . C .
H42 H 0.4644 0.0621 0.5058 0.084 Uiso 1 1 calc R . .
C43 C 0.4344(11) -0.0020(14) 0.5340(4) 0.067(6) Uani 1 1 d . . .
H43 H 0.4441 -0.0593 0.5300 0.080 Uiso 1 1 calc R C .
C44 C 0.4112(11) 0.0156(14) 0.5532(4) 0.067(6) Uani 1 1 d . C .
H44 H 0.4100 -0.0312 0.5634 0.080 Uiso 1 1 calc R . .
C45 C 0.4677(10) 0.1600(13) 0.6043(3) 0.060(5) Uani 1 1 d . A .
H45A H 0.4793 0.1026 0.6110 0.072 Uiso 1 1 calc R . .
H45B H 0.4868 0.1648 0.5899 0.072 Uiso 1 1 calc R . .
C46 C 0.4970(10) 0.2256(11) 0.6203(3) 0.047(5) Uani 1 1 d . . .
C47 C 0.4848(10) 0.3228(12) 0.6164(4) 0.052(5) Uani 1 1 d . A .
C48 C 0.5223(9) 0.3854(12) 0.6309(3) 0.049(5) Uani 1 1 d . . .
H48 H 0.5194 0.4451 0.6275 0.059 Uiso 1 1 calc R A .
C49 C 0.5640(10) 0.3531(13) 0.6507(3) 0.055(5) Uani 1 1 d . A .
H49 H 0.5858 0.3937 0.6612 0.066 Uiso 1 1 calc R . .
C50 C 0.5748(10) 0.2665(13) 0.6554(4) 0.059(5) Uani 1 1 d . . .
H50 H 0.6040 0.2484 0.6685 0.071 Uiso 1 1 calc R A .
C51 C 0.5403(9) 0.2044(12) 0.6397(3) 0.052(5) Uani 1 1 d . A .
H51 H 0.5479 0.1451 0.6430 0.062 Uiso 1 1 calc R . .
C52 C 0.3027(10) 0.5940(12) 0.6071(3) 0.055(5) Uani 1 1 d . A .
H52A H 0.2627 0.5591 0.6025 0.066 Uiso 1 1 calc R . .
H52B H 0.2893 0.6539 0.6097 0.066 Uiso 1 1 calc R . .
C53 C 0.3442(9) 0.5559(12) 0.6299(3) 0.054(5) Uani 1 1 d . A .
H53 H 0.3177 0.5556 0.6429 0.065 Uiso 1 1 calc R . .
C54 C 0.4036(9) 0.6113(12) 0.6353(3) 0.053(5) Uani 1 1 d . A .
H54A H 0.4328 0.5865 0.6485 0.064 Uiso 1 1 calc R . .
H54B H 0.3899 0.6692 0.6398 0.064 Uiso 1 1 calc R . .
C55 C 0.4034(10) 0.6528(12) 0.5953(4) 0.058(5) Uani 1 1 d . C .
H55 H 0.3860 0.7101 0.5992 0.069 Uiso 1 1 calc R . .
C56 C 0.4480(10) 0.6658(13) 0.5770(4) 0.062(6) Uani 1 1 d . . .
C57 C 0.4787(10) 0.5917(14) 0.5676(4) 0.063(6) Uani 1 1 d . A .
C58 C 0.5205(10) 0.6113(14) 0.5505(4) 0.068(6) Uani 1 1 d . . .
H58 H 0.5389 0.5652 0.5430 0.082 Uiso 1 1 calc R C .
C59 C 0.5348(11) 0.6972(15) 0.5445(4) 0.072(6) Uani 1 1 d . C .
H59 H 0.5663 0.7089 0.5346 0.086 Uiso 1 1 calc R . .
C60 C 0.5015(11) 0.7631(15) 0.5535(4) 0.072(6) Uani 1 1 d . . .
H60 H 0.5095 0.8205 0.5491 0.086 Uiso 1 1 calc R C .
C61 C 0.4575(11) 0.7495(14) 0.5684(4) 0.068(6) Uani 1 1 d . C .
H61 H 0.4331 0.7965 0.5731 0.081 Uiso 1 1 calc R . .
C62 C 0.3104(10) 0.5990(12) 0.5642(3) 0.060(6) Uani 1 1 d . C .
H62A H 0.2888 0.6559 0.5620 0.072 Uiso 1 1 calc R . .
H62B H 0.3431 0.5949 0.5534 0.072 Uiso 1 1 calc R . .
C63 C 0.2596(10) 0.5290(14) 0.5588(3) 0.058(5) Uani 1 1 d . . .
C64 C 0.2740(11) 0.4399(14) 0.5594(4) 0.061(6) Uani 1 1 d . A .
C65 C 0.2244(11) 0.3760(14) 0.5509(3) 0.063(6) Uani 1 1 d . . .
H65 H 0.2354 0.3167 0.5513 0.076 Uiso 1 1 calc R C .
C66 C 0.1623(11) 0.4018(14) 0.5425(3) 0.061(6) Uani 1 1 d . C .
H66 H 0.1302 0.3594 0.5374 0.073 Uiso 1 1 calc R . .
C67 C 0.1441(11) 0.4883(15) 0.5409(4) 0.070(6) Uani 1 1 d . . .
H67 H 0.1011 0.5054 0.5344 0.084 Uiso 1 1 calc R C .
C68 C 0.1947(10) 0.5523(13) 0.5498(3) 0.061(6) Uani 1 1 d . C .
H68 H 0.1829 0.6114 0.5496 0.074 Uiso 1 1 calc R . .
C69 C 0.245(3) 0.889(3) 0.5791(10) 0.21(2) Uani 1 1 d . . .
H69 H 0.2505 0.9368 0.5697 0.248 Uiso 1 1 calc R . .
C70 C 0.172(2) 0.790(3) 0.5978(8) 0.21(2) Uani 1 1 d . . .
H70A H 0.2100 0.7711 0.6087 0.315 Uiso 1 1 calc R . .
H70B H 0.1617 0.7457 0.5859 0.315 Uiso 1 1 calc R . .
H70C H 0.1340 0.7976 0.6059 0.315 Uiso 1 1 calc R . .
C71 C 0.129(2) 0.932(2) 0.5808(7) 0.190(18) Uani 1 1 d . . .
H71A H 0.1417 0.9905 0.5859 0.284 Uiso 1 1 calc R . .
H71B H 0.0928 0.9121 0.5884 0.284 Uiso 1 1 calc R . .
H71C H 0.1161 0.9316 0.5641 0.284 Uiso 1 1 calc R . .
C72 C 0.550(2) 0.372(3) 0.5116(7) 0.133(12) Uani 1 1 d . . .
H72 H 0.5388 0.4179 0.5012 0.159 Uiso 1 1 calc R C .
C73 C 0.6332(19) 0.318(2) 0.4885(7) 0.162(14) Uani 1 1 d . . .
H73A H 0.6050 0.2971 0.4747 0.243 Uiso 1 1 calc R C .
H73B H 0.6728 0.2823 0.4914 0.243 Uiso 1 1 calc R . .
H73C H 0.6457 0.3778 0.4861 0.243 Uiso 1 1 calc R . .
C74 C 0.616(2) 0.240(3) 0.5249(7) 0.173(15) Uani 1 1 d . . .
H74A H 0.6632 0.2311 0.5264 0.259 Uiso 1 1 calc R C .
H74B H 0.5926 0.1881 0.5189 0.259 Uiso 1 1 calc R . .
H74C H 0.6035 0.2544 0.5399 0.259 Uiso 1 1 calc R . .
C75 C 0.108(4) 0.191(6) 0.7099(13) 0.08(2) Uani 0.35 1 d P A 2
H75 H 0.1461 0.1979 0.7028 0.097 Uiso 0.35 1 calc PR A 2
C76 C 0.143(5) 0.043(7) 0.7212(15) 0.11(3) Uani 0.35 1 d P A 2
H76A H 0.1774 0.0495 0.7343 0.160 Uiso 0.35 1 calc PR A 2
H76B H 0.1624 0.0410 0.7070 0.160 Uiso 0.35 1 calc PR A 2
H76C H 0.1189 -0.0112 0.7227 0.160 Uiso 0.35 1 calc PR A 2
C77 C 0.036(5) 0.100(6) 0.7317(18) 0.10(3) Uani 0.35 1 d P A 2
H77A H 0.0385 0.0416 0.7377 0.154 Uiso 0.35 1 calc PR A 2
H77B H -0.0035 0.1072 0.7205 0.154 Uiso 0.35 1 calc PR A 2
H77C H 0.0355 0.1413 0.7443 0.154 Uiso 0.35 1 calc PR A 2
C78 C 0.2935(16) 0.323(2) 0.4820(5) 0.139(11) Uani 1 1 d . . .
H78A H 0.3306 0.2857 0.4796 0.209 Uiso 0.60(5) 1 calc PR C 1
H78B H 0.2599 0.3205 0.4684 0.209 Uiso 0.60(5) 1 calc PR C 1
H78C H 0.2747 0.3021 0.4954 0.209 Uiso 0.60(5) 1 calc PR C 1
H78D H 0.3213 0.2735 0.4876 0.209 Uiso 0.40(5) 1 d PR C 2
H78E H 0.3063 0.3436 0.4676 0.209 Uiso 0.40(5) 1 d PR C 2
H78F H 0.2474 0.3044 0.4793 0.209 Uiso 0.40(5) 1 d PR C 2
C79 C 0.2431(14) 0.4878(19) 0.4898(5) 0.122(10) Uani 1 1 d . . .
H79A H 0.2512 0.5494 0.4924 0.183 Uiso 0.60(5) 1 calc PR C 1
H79B H 0.2247 0.4631 0.5028 0.183 Uiso 0.60(5) 1 calc PR C 1
H79C H 0.2120 0.4797 0.4757 0.183 Uiso 0.60(5) 1 calc PR C 1
H79D H 0.2004 0.4815 0.4951 0.183 Uiso 0.40(5) 1 d PR C 2
H79E H 0.2373 0.4841 0.4730 0.183 Uiso 0.40(5) 1 d PR C 2
H79F H 0.2622 0.5437 0.4947 0.183 Uiso 0.40(5) 1 d PR C 2
C80 C 0.1180(17) 0.625(2) 0.7169(5) 0.139(12) Uani 1 1 d . . .
H80A H 0.1222 0.6065 0.7013 0.208 Uiso 0.52(3) 1 calc PR A 1
H80B H 0.1323 0.6847 0.7191 0.208 Uiso 0.52(3) 1 calc PR A 1
H80C H 0.0720 0.6198 0.7193 0.208 Uiso 0.52(3) 1 calc PR A 1
H80D H 0.1563 0.6626 0.7205 0.208 Uiso 0.48(3) 1 d PR A 2
H80E H 0.0783 0.6597 0.7130 0.208 Uiso 0.48(3) 1 d PR A 2
H80F H 0.1239 0.5881 0.7038 0.208 Uiso 0.48(3) 1 d PR A 2
C81 C 0.1541(18) 0.579(2) 0.7663(6) 0.149(12) Uani 1 1 d . . .
H81A H 0.1822 0.5415 0.7770 0.224 Uiso 0.52(3) 1 calc PR A 1
H81B H 0.1079 0.5673 0.7675 0.224 Uiso 0.52(3) 1 calc PR A 1
H81C H 0.1643 0.6391 0.7701 0.224 Uiso 0.52(3) 1 calc PR A 1
H81D H 0.1815 0.5269 0.7683 0.224 Uiso 0.48(3) 1 d PR A 2
H81E H 0.1343 0.5888 0.7802 0.224 Uiso 0.48(3) 1 d PR A 2
H81F H 0.1813 0.6282 0.7635 0.224 Uiso 0.48(3) 1 d PR A 2
C82 C 0.054(2) 0.321(3) 0.7659(7) 0.097(14) Uani 0.60 1 d P . 1
H82A H 0.0987 0.3412 0.7712 0.146 Uiso 0.60 1 d PR . 1
H82B H 0.0536 0.2583 0.7648 0.146 Uiso 0.60 1 d PR . 1
H82C H 0.0248 0.3394 0.7768 0.146 Uiso 0.60 1 d PR . 1
C83 C 0.146(6) 0.115(7) 0.7256(17) 0.10(3) Uani 0.35 1 d P B 3
H83A H 0.1772 0.0687 0.7242 0.144 Uiso 0.35 1 calc PR B 3
H83B H 0.1516 0.1358 0.7415 0.144 Uiso 0.35 1 calc PR B 3
H83C H 0.1544 0.1630 0.7155 0.144 Uiso 0.35 1 calc PR B 3
C84 C -0.001(5) 0.151(6) 0.7255(15) 0.11(3) Uani 0.35 1 d P B 3
H84A H -0.0121 0.1935 0.7132 0.160 Uiso 0.35 1 calc PR B 3
H84B H 0.0173 0.1810 0.7397 0.160 Uiso 0.35 1 calc PR B 3
H84C H -0.0404 0.1195 0.7279 0.160 Uiso 0.35 1 calc PR B 3

loop_
_atom_site_aniso_label
_atom_site_aniso_U_11
_atom_site_aniso_U_22
_atom_site_aniso_U_33
_atom_site_aniso_U_23
_atom_site_aniso_U_13
_atom_site_aniso_U_12
Zn1 0.0301(12) 0.0417(11) 0.0577(14) 0.0000(10) 0.0065(10) -0.0008(10)
Zn2 0.0282(12) 0.0529(13) 0.0608(14) -0.0034(11) 0.0080(11) -0.0020(10)
Zn3 0.0284(13) 0.0673(15) 0.0552(14) 0.0056(11) 0.0059(11) -0.0031(11)
Zn4 0.0423(14) 0.0408(12) 0.0573(14) -0.0022(10) 0.0104(11) 0.0012(10)
Zn5 0.0306(13) 0.0420(12) 0.0625(14) 0.0033(11) 0.0083(11) -0.0005(10)
Na1 0.088(7) 0.073(6) 0.096(7) -0.012(5) 0.029(6) -0.005(5)
Na2 0.076(7) 0.163(10) 0.094(7) 0.006(7) 0.014(6) 0.032(7)
N1 0.033(9) 0.050(10) 0.078(11) 0.001(9) 0.009(9) 0.000(8)
N2 0.041(10) 0.077(12) 0.065(11) 0.001(10) 0.008(9) -0.003(9)
N3 0.046(11) 0.048(9) 0.069(11) -0.003(8) 0.009(9) 0.003(8)
N4 0.042(10) 0.054(10) 0.070(12) 0.003(9) 0.007(9) -0.012(8)
N5 0.16(4) 0.17(4) 0.26(4) -0.02(3) 0.09(3) 0.05(3)
N6 0.13(3) 0.14(3) 0.13(3) 0.04(2) 0.03(2) 0.01(2)
N7 0.07(7) 0.11(8) 0.12(7) 0.00(5) 0.02(6) -0.02(6)
O1 0.034(8) 0.048(8) 0.078(9) -0.004(7) 0.012(7) 0.004(6)
O2 0.030(7) 0.048(7) 0.065(8) -0.005(6) 0.007(6) -0.007(6)
O3 0.037(8) 0.048(8) 0.072(9) 0.006(7) 0.011(7) -0.003(6)
O4 0.048(10) 0.070(9) 0.084(10) -0.007(8) 0.015(8) 0.004(8)
O5 0.048(9) 0.084(11) 0.074(10) 0.008(8) 0.008(8) -0.004(8)
O6 0.037(8) 0.064(8) 0.063(8) 0.004(7) 0.013(7) -0.004(7)
O7 0.037(8) 0.059(8) 0.064(9) -0.001(7) 0.007(6) -0.004(7)
O8 0.050(10) 0.087(10) 0.076(10) 0.007(8) 0.015(8) -0.003(8)
O9 0.041(8) 0.055(8) 0.073(10) 0.000(7) 0.006(7) -0.014(7)
O10 0.035(8) 0.047(7) 0.068(8) 0.000(6) 0.007(6) -0.012(6)
O11 0.045(9) 0.057(8) 0.066(9) 0.001(7) 0.005(7) -0.013(7)
O12 0.046(9) 0.062(9) 0.082(10) 0.007(7) 0.012(7) -0.003(7)
O13 0.053(10) 0.057(8) 0.069(9) -0.016(7) 0.008(8) -0.004(7)
O14 0.041(8) 0.043(7) 0.064(8) -0.003(6) 0.012(6) -0.002(6)
O15 0.035(8) 0.047(7) 0.069(9) 0.003(7) 0.000(7) -0.004(6)
O16 0.060(10) 0.064(9) 0.071(9) -0.001(7) 0.008(8) 0.000(8)
O17 0.19(3) 0.18(3) 0.27(4) 0.00(2) 0.05(3) 0.06(2)
O18 0.104(17) 0.122(16) 0.126(17) 0.005(13) 0.018(14) 0.004(13)
O19 0.07(3) 0.10(4) 0.10(4) 0.00(3) 0.02(3) -0.01(3)
O20 0.086(15) 0.122(15) 0.126(16) 0.006(12) -0.004(12) -0.019(12)
O21 0.121(19) 0.132(18) 0.138(17) 0.000(14) 0.021(14) 0.015(17)
O22 0.08(4) 0.11(4) 0.11(4) 0.00(4) 0.02(4) 0.00(3)
O23 0.07(4) 0.10(4) 0.10(4) 0.01(3) 0.02(3) -0.01(3)
S1 0.091(13) 0.140(14) 0.126(19) 0.012(12) -0.001(12) -0.007(10)
S2 0.12(2) 0.146(19) 0.156(18) -0.004(13) 0.031(13) 0.010(14)
S3 0.069(15) 0.095(15) 0.099(17) -0.014(13) 0.034(13) 0.001(13)
S1' 0.091(19) 0.14(2) 0.13(3) 0.012(18) -0.001(17) -0.007(16)
S2' 0.12(2) 0.146(19) 0.16(2) -0.004(15) 0.031(15) 0.010(15)
S4 0.07(2) 0.13(2) 0.12(3) 0.004(19) 0.026(17) -0.018(17)
C1 0.035(12) 0.051(12) 0.073(14) -0.001(10) 0.009(11) -0.001(9)
C2 0.040(12) 0.053(12) 0.068(14) -0.001(11) 0.009(11) -0.003(10)
C3 0.041(13) 0.054(12) 0.071(14) -0.001(10) 0.010(11) -0.006(10)
C4 0.036(12) 0.053(12) 0.074(14) -0.003(10) 0.011(11) 0.004(10)
C5 0.034(12) 0.054(12) 0.079(16) 0.000(11) 0.015(11) 0.001(10)
C6 0.036(13) 0.062(13) 0.082(17) -0.003(12) 0.020(12) 0.001(10)
C7 0.048(15) 0.072(14) 0.086(16) -0.011(12) 0.017(13) 0.009(12)
C8 0.043(15) 0.075(15) 0.092(18) -0.001(14) 0.024(13) 0.008(12)
C9 0.038(13) 0.063(13) 0.087(17) 0.001(13) 0.014(13) 0.000(11)
C10 0.035(12) 0.059(12) 0.083(15) -0.002(11) 0.015(11) 0.005(10)
C11 0.032(12) 0.056(12) 0.077(14) 0.003(11) 0.012(10) -0.004(10)
C12 0.038(13) 0.052(13) 0.077(14) 0.004(11) 0.018(11) -0.004(10)
C13 0.038(13) 0.057(14) 0.076(15) 0.004(12) 0.017(11) -0.007(11)
C14 0.040(13) 0.058(13) 0.078(15) 0.017(12) 0.018(11) -0.009(11)
C15 0.047(14) 0.056(14) 0.077(15) 0.003(12) 0.012(12) 0.001(11)
C16 0.048(14) 0.047(12) 0.085(15) 0.012(11) 0.013(12) -0.010(11)
C17 0.041(13) 0.053(13) 0.083(15) 0.003(11) 0.003(11) -0.004(10)
C18 0.037(12) 0.068(14) 0.068(14) 0.003(11) 0.009(11) -0.005(10)
C19 0.041(13) 0.069(14) 0.065(14) 0.006(12) 0.003(11) -0.006(11)
C20 0.046(13) 0.077(15) 0.066(14) 0.007(12) 0.009(11) -0.001(11)
C21 0.043(13) 0.083(16) 0.066(15) 0.004(13) 0.011(11) -0.005(12)
C22 0.053(16) 0.090(16) 0.067(16) 0.007(13) 0.012(13) 0.000(13)
C23 0.050(16) 0.088(16) 0.064(16) 0.002(13) 0.012(13) -0.001(13)
C24 0.063(17) 0.105(19) 0.077(18) 0.007(15) 0.018(15) 0.000(14)
C25 0.060(17) 0.107(19) 0.075(18) 0.004(15) 0.016(14) 0.004(15)
C26 0.067(18) 0.11(2) 0.072(17) 0.001(14) 0.010(14) -0.001(15)
C27 0.056(16) 0.101(18) 0.072(17) 0.006(14) 0.013(14) 0.000(14)
C28 0.048(14) 0.078(15) 0.069(15) -0.001(13) 0.006(11) -0.004(12)
C29 0.041(13) 0.067(14) 0.067(14) -0.007(11) 0.011(11) -0.002(11)
C30 0.038(13) 0.059(14) 0.065(14) -0.004(11) 0.013(10) -0.004(11)
C31 0.043(13) 0.056(13) 0.068(14) -0.003(11) 0.011(11) 0.005(11)
C32 0.042(14) 0.061(14) 0.073(15) -0.002(11) 0.011(11) 0.003(11)
C33 0.049(15) 0.072(15) 0.084(16) 0.000(13) 0.017(13) -0.010(13)
C34 0.042(13) 0.067(14) 0.069(14) -0.001(12) 0.010(11) -0.005(11)
C35 0.054(14) 0.055(12) 0.066(14) -0.002(10) 0.004(11) -0.004(11)
C36 0.052(14) 0.050(13) 0.069(14) -0.002(11) 0.007(11) -0.011(10)
C37 0.056(14) 0.049(12) 0.073(15) -0.008(11) 0.002(12) -0.004(10)
C38 0.056(15) 0.051(13) 0.073(15) -0.007(11) 0.003(12) 0.004(11)
C39 0.056(15) 0.056(14) 0.072(15) -0.010(12) 0.004(12) 0.004(11)
C40 0.053(14) 0.061(14) 0.070(16) -0.007(12) 0.008(12) 0.007(11)
C41 0.062(16) 0.068(15) 0.078(16) -0.005(12) 0.011(13) 0.007(12)
C42 0.059(15) 0.075(16) 0.076(16) -0.014(14) 0.012(12) 0.006(13)
C43 0.057(15) 0.063(15) 0.077(16) -0.020(13) 0.004(13) 0.010(12)
C44 0.059(15) 0.063(14) 0.077(16) -0.006(12) 0.005(13) 0.005(12)
C45 0.051(14) 0.059(13) 0.070(14) -0.002(11) 0.005(11) 0.000(11)
C46 0.044(12) 0.039(11) 0.059(13) 0.001(10) 0.012(10) 0.004(9)
C47 0.040(13) 0.052(12) 0.064(14) -0.002(11) 0.006(11) -0.001(10)
C48 0.032(11) 0.050(11) 0.065(13) -0.008(10) 0.008(10) 0.001(9)
C49 0.041(13) 0.057(13) 0.065(14) -0.005(11) 0.003(11) 0.000(10)
C50 0.046(13) 0.061(14) 0.068(14) 0.005(11) 0.003(11) -0.001(11)
C51 0.041(12) 0.048(12) 0.066(14) -0.003(11) 0.006(11) 0.002(10)
C52 0.040(12) 0.051(12) 0.074(14) 0.001(10) 0.008(11) -0.007(10)
C53 0.039(12) 0.050(12) 0.073(14) 0.002(10) 0.008(11) -0.010(10)
C54 0.040(12) 0.050(11) 0.070(14) 0.003(10) 0.008(11) -0.011(10)
C55 0.046(13) 0.048(11) 0.080(15) 0.012(11) 0.016(12) -0.012(11)
C56 0.048(14) 0.057(13) 0.080(15) 0.010(12) 0.010(12) -0.008(11)
C57 0.050(14) 0.057(14) 0.083(16) 0.012(12) 0.016(12) -0.011(11)
C58 0.052(15) 0.062(14) 0.092(17) 0.011(12) 0.016(13) -0.002(11)
C59 0.057(16) 0.069(15) 0.091(17) 0.009(13) 0.014(13) -0.015(13)
C60 0.057(16) 0.068(15) 0.091(17) 0.019(13) 0.015(14) -0.016(13)
C61 0.051(15) 0.068(15) 0.085(16) 0.009(12) 0.012(13) -0.011(12)
C62 0.045(13) 0.057(13) 0.079(15) 0.008(11) 0.008(11) -0.005(10)
C63 0.044(14) 0.060(14) 0.067(14) 0.001(11) 0.000(11) -0.006(11)
C64 0.045(14) 0.065(15) 0.073(15) -0.001(11) 0.009(11) -0.014(12)
C65 0.051(15) 0.065(13) 0.072(15) -0.002(11) 0.002(12) -0.014(12)
C66 0.044(14) 0.066(15) 0.072(15) -0.005(11) 0.002(11) -0.020(12)
C67 0.045(14) 0.080(17) 0.081(16) 0.003(13) -0.003(12) -0.015(13)
C68 0.045(14) 0.064(14) 0.076(15) 0.002(11) 0.007(11) -0.013(11)
C69 0.18(6) 0.18(5) 0.27(6) -0.01(4) 0.07(5) 0.07(4)
C70 0.19(5) 0.19(5) 0.26(5) 0.01(4) 0.07(4) 0.08(4)
C71 0.17(4) 0.15(3) 0.26(5) 0.00(3) 0.07(4) 0.07(3)
C72 0.13(4) 0.13(3) 0.14(3) 0.02(3) 0.03(3) 0.00(3)
C73 0.15(4) 0.17(3) 0.17(4) 0.00(3) 0.03(3) 0.01(3)
C74 0.16(4) 0.16(4) 0.20(4) 0.03(3) 0.03(3) 0.01(3)
C75 0.06(5) 0.09(6) 0.10(6) 0.01(5) 0.02(5) -0.01(5)
C76 0.09(7) 0.12(7) 0.12(7) 0.01(6) 0.02(5) -0.01(7)
C77 0.08(7) 0.11(8) 0.12(9) -0.01(6) 0.01(6) 0.01(6)
C78 0.10(3) 0.15(3) 0.15(3) -0.01(2) -0.01(2) 0.00(2)
C79 0.09(2) 0.13(3) 0.14(2) 0.00(2) -0.003(19) -0.01(2)
C80 0.13(3) 0.14(3) 0.15(3) 0.00(2) 0.02(2) 0.01(2)
C81 0.14(3) 0.15(3) 0.16(3) -0.01(2) 0.02(3) 0.02(3)
C82 0.08(3) 0.10(3) 0.11(4) 0.00(3) 0.03(3) 0.00(3)
C83 0.07(7) 0.11(8) 0.11(7) 0.00(6) 0.02(6) -0.01(7)
C84 0.08(7) 0.12(7) 0.12(7) 0.01(6) 0.01(6) -0.01(5)

loop_
_atom_type_symbol
_atom_type_description
_atom_type_scat_dispersion_real
_atom_type_scat_dispersion_imag
_atom_type_scat_source
C C 0.0033 0.0016 'International Tables Vol C Tables 4.2.6.8 and 6.1.1.4'
H H 0.0000 0.0000 'International Tables Vol C Tables 4.2.6.8 and 6.1.1.4'
N N 0.0061 0.0033 'International Tables Vol C Tables 4.2.6.8 and 6.1.1.4'
O O 0.0106 0.0060 'International Tables Vol C Tables 4.2.6.8 and 6.1.1.4'
S S 0.1246 0.1234 'International Tables Vol C Tables 4.2.6.8 and 6.1.1.4'
Na Na 0.0362 0.0249 'International Tables Vol C Tables 4.2.6.8 and 6.1.1.4'
Zn Zn 0.2839 1.4301 'International Tables Vol C Tables 4.2.6.8 and 6.1.1.4'

loop_
_geom_angle_atom_site_label_1
_geom_angle_atom_site_label_2
_geom_angle_atom_site_label_3
_geom_angle
_geom_angle_site_symmetry_1
_geom_angle_site_symmetry_3
O10 Zn1 O14 111.9(5) . .
O10 Zn1 O2 108.8(5) . .
O14 Zn1 O2 108.0(5) . .
O10 Zn1 O6 108.2(5) . .
O14 Zn1 O6 107.7(5) . .
O2 Zn1 O6 112.3(5) . .
O4 Zn2 O2 150.7(5) . .
O4 Zn2 O3 101.2(5) . .
O2 Zn2 O3 107.8(5) . .
O4 Zn2 O7 92.9(5) . .
O2 Zn2 O7 96.2(5) . .
O3 Zn2 O7 80.2(5) . .
O4 Zn2 N1 93.7(6) . .
O2 Zn2 N1 82.9(5) . .
O3 Zn2 N1 88.6(5) . .
O7 Zn2 N1 167.9(5) . .
O4 Zn2 Zn3 112.2(4) . .
O2 Zn2 Zn3 92.6(3) . .
O3 Zn2 Zn3 42.1(3) . .
O7 Zn2 Zn3 41.5(3) . .
N1 Zn2 Zn3 126.3(4) . .
O4 Zn2 Na2 52.3(4) . .
O2 Zn2 Na2 152.9(4) . .
O3 Zn2 Na2 57.1(4) . .
O7 Zn2 Na2 60.8(4) . .
N1 Zn2 Na2 116.3(5) . .
Zn3 Zn2 Na2 60.9(2) . .
O8 Zn3 O6 150.4(5) . .
O8 Zn3 O7 101.8(5) . .
O6 Zn3 O7 107.6(5) . .
O8 Zn3 O3 90.3(6) . .
O6 Zn3 O3 97.1(5) . .
O7 Zn3 O3 81.8(5) . .
O8 Zn3 N2 93.3(6) . .
O6 Zn3 N2 83.1(6) . .
O7 Zn3 N2 90.7(6) . .
O3 Zn3 N2 172.3(6) . .
O8 Zn3 Zn2 111.3(4) . .
O6 Zn3 Zn2 92.9(4) . .
O7 Zn3 Zn2 42.7(4) . .
O3 Zn3 Zn2 42.7(3) . .
N2 Zn3 Zn2 129.6(5) . .
O8 Zn3 Na2 51.1(5) . .
O6 Zn3 Na2 151.6(4) . .
O7 Zn3 Na2 60.9(4) . .
O3 Zn3 Na2 57.1(4) . .
N2 Zn3 Na2 120.8(5) . .
Zn2 Zn3 Na2 60.60(19) . .
O16 Zn4 O11 87.7(5) . .
O16 Zn4 O14 148.7(5) . .
O11 Zn4 O14 99.1(5) . .
O16 Zn4 O15 103.4(5) . .
O11 Zn4 O15 82.4(5) . .
O14 Zn4 O15 107.7(5) . .
O16 Zn4 N3 93.6(6) . .
O11 Zn4 N3 171.8(6) . .
O14 Zn4 N3 83.9(5) . .
O15 Zn4 N3 89.5(6) . .
O16 Zn4 Zn5 111.6(4) . .
O11 Zn4 Zn5 43.7(4) . .
O14 Zn4 Zn5 93.6(3) . .
O15 Zn4 Zn5 42.8(3) . .
N3 Zn4 Zn5 128.8(4) . .
O16 Zn4 Na1 49.4(4) . .
O11 Zn4 Na1 51.3(4) . .
O14 Zn4 Na1 150.0(4) . .
O15 Zn4 Na1 67.5(4) . .
N3 Zn4 Na1 124.6(5) . .
Zn5 Zn4 Na1 62.19(16) . .
O12 Zn5 O10 155.9(5) . .
O12 Zn5 O15 92.6(5) . .
O10 Zn5 O15 95.4(5) . .
O12 Zn5 O11 96.1(5) . .
O10 Zn5 O11 107.6(5) . .
O15 Zn5 O11 81.4(5) . .
O12 Zn5 N4 93.0(6) . .
O10 Zn5 N4 82.5(5) . .
O15 Zn5 N4 170.4(5) . .
O11 Zn5 N4 90.3(6) . .
O12 Zn5 Zn4 110.0(4) . .
O10 Zn5 Zn4 91.2(3) . .
O15 Zn5 Zn4 42.9(3) . .
O11 Zn5 Zn4 42.4(3) . .
N4 Zn5 Zn4 127.6(4) . .
O12 Zn5 Na1 50.4(4) . .
O10 Zn5 Na1 152.6(4) . .
O15 Zn5 Na1 67.2(4) . .
O11 Zn5 Na1 50.9(4) . .
N4 Zn5 Na1 111.0(5) . .
Zn4 Zn5 Na1 61.61(16) . .
O18 Na1 O20 95.4(8) . .
O18 Na1 O16 106.9(7) . .
O20 Na1 O16 102.6(6) . .
O18 Na1 O12 104.0(7) . .
O20 Na1 O12 113.5(6) . .
O16 Na1 O12 129.3(6) . .
O18 Na1 O11 170.7(8) . .
O20 Na1 O11 93.5(6) . .
O16 Na1 O11 68.4(5) . .
O12 Na1 O11 74.8(5) . .
O18 Na1 Zn4 132.1(6) . .
O20 Na1 Zn4 118.9(6) . .
O16 Na1 Zn4 37.6(3) . .
O12 Na1 Zn4 92.5(4) . .
O11 Na1 Zn4 39.7(3) . .
O18 Na1 Zn5 134.7(7) . .
O20 Na1 Zn5 119.2(6) . .
O16 Na1 Zn5 93.8(4) . .
O12 Na1 Zn5 37.7(3) . .
O11 Na1 Zn5 40.6(3) . .
Zn4 Na1 Zn5 56.20(15) . .
O18 Na1 S1' 109.7(10) . .
O20 Na1 S1' 22.3(9) . .
O16 Na1 S1' 81.9(8) . .
O12 Na1 S1' 123.2(6) . .
O11 Na1 S1' 78.1(9) . .
Zn4 Na1 S1' 97.1(9) . .
Zn5 Na1 S1' 112.9(7) . .
O22 Na2 O21 71.4(19) . .
O22 Na2 O8 108.8(17) . .
O21 Na2 O8 102.0(8) . .
O22 Na2 O4 111.3(17) . .
O21 Na2 O4 105.5(7) . .
O8 Na2 O4 136.7(6) . .
O22 Na2 O19 35.8(18) . .
O21 Na2 O19 107.2(14) . .
O8 Na2 O19 100.7(14) . .
O4 Na2 O19 102.2(13) . .
O22 Na2 O3 124.8(19) . .
O21 Na2 O3 162.5(9) . .
O8 Na2 O3 68.1(5) . .
O4 Na2 O3 76.1(5) . .
O19 Na2 O3 89.2(13) . .
O22 Na2 O7 176.1(19) . .
O21 Na2 O7 104.8(8) . .
O8 Na2 O7 72.7(5) . .
O4 Na2 O7 68.4(5) . .
O19 Na2 O7 148.0(13) . .
O3 Na2 O7 59.1(4) . .
O22 Na2 C75 53(2) . .
O21 Na2 C75 119.6(16) . .
O8 Na2 C75 77.8(16) . .
O4 Na2 C75 114.7(16) . .
O19 Na2 C75 24.1(16) . .
O3 Na2 C75 73.5(15) . .
O7 Na2 C75 130.6(15) . .
O22 Na2 Zn2 141.1(18) . .
O21 Na2 Zn2 131.4(7) . .
O8 Na2 Zn2 97.2(5) . .
O4 Na2 Zn2 39.9(3) . .
O19 Na2 Zn2 112.5(12) . .
O3 Na2 Zn2 41.3(3) . .
O7 Na2 Zn2 40.8(3) . .
C75 Na2 Zn2 107.9(14) . .
O22 Na2 Zn3 143.2(17) . .
O21 Na2 Zn3 122.9(8) . .
O8 Na2 Zn3 38.9(4) . .
O4 Na2 Zn3 97.8(4) . .
O19 Na2 Zn3 117.7(14) . .
O3 Na2 Zn3 40.7(3) . .
O7 Na2 Zn3 39.8(3) . .
C75 Na2 Zn3 94.7(16) . .
Zn2 Na2 Zn3 58.53(18) . .
O22 Na2 S3 20.3(17) . .
O21 Na2 S3 55.9(8) . .
O8 Na2 S3 122.0(7) . .
O4 Na2 S3 101.0(6) . .
O19 Na2 S3 53.4(13) . .
O3 Na2 S3 141.5(7) . .
O7 Na2 S3 156.0(6) . .
C75 Na2 S3 73.1(16) . .
Zn2 Na2 S3 139.1(6) . .
Zn3 Na2 S3 160.6(6) . .
O22 Na2 S2 95.5(18) . .
O21 Na2 S2 24.0(7) . .
O8 Na2 S2 94.9(6) . .
O4 Na2 S2 96.9(6) . .
O19 Na2 S2 131.3(13) . .
O3 Na2 S2 139.2(7) . .
O7 Na2 S2 80.8(6) . .
C75 Na2 S2 141.1(15) . .
Zn2 Na2 S2 110.9(5) . .
Zn3 Na2 S2 103.3(5) . .
S3 Na2 S2 79.2(6) . .
C1 N1 C11 115.1(14) . .
C1 N1 C4 110.5(14) . .
C11 N1 C4 112.1(14) . .
C1 N1 Zn2 106.8(11) . .
C11 N1 Zn2 112.8(12) . .
C4 N1 Zn2 98.2(10) . .
C28 N2 C18 114.3(15) . .
C28 N2 C21 114.8(16) . .
C18 N2 C21 108.4(15) . .
C28 N2 Zn3 112.8(12) . .
C18 N2 Zn3 104.4(11) . .
C21 N2 Zn3 100.7(12) . .
C45 N3 C38 117.7(15) . .
C45 N3 C35 109.5(15) . .
C38 N3 C35 109.1(15) . .
C45 N3 Zn4 114.3(12) . .
C38 N3 Zn4 100.1(11) . .
C35 N3 Zn4 105.2(11) . .
C52 N4 C62 116.2(15) . .
C52 N4 C55 108.8(14) . .
C62 N4 C55 115.8(15) . .
C52 N4 Zn5 106.4(11) . .
C62 N4 Zn5 111.8(12) . .
C55 N4 Zn5 95.5(11) . .
C69 N5 C70 124(4) . .
C69 N5 C71 120(5) . .
C70 N5 C71 115(4) . .
C72 N6 C74 124(3) . .
C72 N6 C73 121(3) . .
C74 N6 C73 115(3) . .
C75 N7 C77 125(9) . .
C75 N7 C76 121(10) . .
C77 N7 C76 114(9) . .
C3 O1 C4 115.1(13) . .
C2 O2 Zn1 117.5(10) . .
C2 O2 Zn2 105.9(10) . .
Zn1 O2 Zn2 119.4(6) . .
C13 O3 Zn3 121.5(12) . .
C13 O3 Zn2 128.7(12) . .
Zn3 O3 Zn2 95.2(5) . .
C13 O3 Na2 133.3(10) . .
Zn3 O3 Na2 82.3(5) . .
Zn2 O3 Na2 81.6(5) . .
C6 O4 Zn2 123.8(13) . .
C6 O4 Na2 126.9(13) . .
Zn2 O4 Na2 87.8(6) . .
C21 O5 C20 112.5(15) . .
C19 O6 Zn1 114.8(10) . .
C19 O6 Zn3 108.5(11) . .
Zn1 O6 Zn3 119.2(6) . .
C30 O7 Zn3 130.5(12) . .
C30 O7 Zn2 122.5(12) . .
Zn3 O7 Zn2 95.7(5) . .
C30 O7 Na2 134.1(11) . .
Zn3 O7 Na2 79.3(4) . .
Zn2 O7 Na2 78.3(4) . .
C23 O8 Zn3 125.3(13) . .
C23 O8 Na2 128.8(13) . .
Zn3 O8 Na2 89.9(6) . .
C55 O9 C54 111.9(14) . .
C53 O10 Zn1 113.5(10) . .
C53 O10 Zn5 108.7(10) . .
Zn1 O10 Zn5 121.3(6) . .
C64 O11 Zn4 125.5(11) . .
C64 O11 Zn5 124.3(12) . .
Zn4 O11 Zn5 93.9(5) . .
C64 O11 Na1 124.9(11) . .
Zn4 O11 Na1 89.0(5) . .
Zn5 O11 Na1 88.5(5) . .
C57 O12 Zn5 125.7(13) . .
C57 O12 Na1 124.9(13) . .
Zn5 O12 Na1 91.9(5) . .
C37 O13 C38 111.8(16) . .
C36 O14 Zn1 116.6(10) . .
C36 O14 Zn4 106.9(10) . .
Zn1 O14 Zn4 118.7(6) . .
C47 O15 Zn5 122.4(11) . .
C47 O15 Zn4 127.2(11) . .
Zn5 O15 Zn4 94.3(5) . .
C40 O16 Zn4 126.6(13) . .
C40 O16 Na1 127.9(13) . .
Zn4 O16 Na1 93.0(6) . .
C72 O18 Na1 144(3) . .
C75 O19 Na2 100(5) . .
S1' O20 S1 46.3(12) . .
S1' O20 Na1 119(2) . .
S1 O20 Na1 156.6(14) . .
S2' O21 S2 59.9(14) . .
S2' O21 Na2 137.8(16) . .
S2 O21 Na2 116.7(15) . .
S3 O22 Na2 130(4) . .
O20 S1 C78 111(2) . .
O20 S1 C79 108.1(19) . .
C78 S1 C79 100.5(18) . .
O20 S1 H78E 130.7 . .
C78 S1 H78E 31.5 . .
C79 S1 H78E 109.5 . .
O21 S2 C81 91.9(18) . .
O21 S2 C80 102.5(19) . .
C81 S2 C80 110.9(18) . .
O21 S2 Na2 39.2(10) . .
C81 S2 Na2 130.0(15) . .
C80 S2 Na2 93.9(13) . .
O21 S2 H81D 79.8 . .
C81 S2 H81D 30.9 . .
C80 S2 H81D 141.2 . .
Na2 S2 H81D 109.4 . .
O21 S2 H81F 122.5 . .
C81 S2 H81F 30.7 . .
C80 S2 H81F 101.3 . .
Na2 S2 H81F 159.4 . .
H81D S2 H81F 50.5 . .
O22 S3 C82 117(3) . 2_556
O22 S3 C82 95(3) . .
C82 S3 C82 98(3) 2_556 .
O22 S3 S3 149(3) . 2_556
C82 S3 S3 61.7(17) 2_556 2_556
C82 S3 S3 56.4(16) . 2_556
O22 S3 Na2 29(2) . .
C82 S3 Na2 133.2(17) 2_556 .
C82 S3 Na2 111.5(17) . .
S3 S3 Na2 164(2) 2_556 .
O20 S1' C78 114(3) . .
O20 S1' C79 112(3) . .
C78 S1' C79 105(2) . .
O20 S1' Na1 38.5(13) . .
C78 S1' Na1 113.9(15) . .
C79 S1' Na1 138.5(15) . .
O21 S2' C80 103.5(18) . .
O21 S2' C81 91.8(19) . .
C80 S2' C81 110(2) . .
O23 S4 C84 94(4) . .
O23 S4 C83 94(4) . .
C84 S4 C83 112(5) . .
N1 C1 C2 105.0(14) . .
N1 C1 H1A 110.7 . .
C2 C1 H1A 110.7 . .
N1 C1 H1B 110.7 . .
C2 C1 H1B 110.7 . .
H1A C1 H1B 108.8 . .
O2 C2 C3 112.4(15) . .
O2 C2 C1 107.0(15) . .
C3 C2 C1 108.6(15) . .
O2 C2 H2 109.6 . .
C3 C2 H2 109.6 . .
C1 C2 H2 109.6 . .
O1 C3 C2 110.4(15) . .
O1 C3 H3A 109.6 . .
C2 C3 H3A 109.6 . .
O1 C3 H3B 109.6 . .
C2 C3 H3B 109.6 . .
H3A C3 H3B 108.1 . .
C5 C4 O1 107.6(15) . .
C5 C4 N1 116.4(16) . .
O1 C4 N1 103.9(14) . .
C5 C4 H4 109.5 . .
O1 C4 H4 109.5 . .
N1 C4 H4 109.5 . .
C6 C5 C10 120.8(19) . .
C6 C5 C4 122.6(19) . .
C10 C5 C4 117(2) . .
O4 C6 C5 124.6(18) . .
O4 C6 C7 117(2) . .
C5 C6 C7 118(2) . .
C8 C7 C6 119(2) . .
C8 C7 H7 120.5 . .
C6 C7 H7 120.5 . .
C9 C8 C7 125(2) . .
C9 C8 H8 117.3 . .
C7 C8 H8 117.3 . .
C8 C9 C10 116(2) . .
C8 C9 H9 122.0 . .
C10 C9 H9 122.0 . .
C5 C10 C9 121(2) . .
C5 C10 H10 119.7 . .
C9 C10 H10 119.7 . .
N1 C11 C12 112.9(15) . .
N1 C11 H11A 109.0 . .
C12 C11 H11A 109.0 . .
N1 C11 H11B 109.0 . .
C12 C11 H11B 109.0 . .
H11A C11 H11B 107.8 . .
C13 C12 C17 118.3(19) . .
C13 C12 C11 121.8(17) . .
C17 C12 C11 119.9(18) . .
O3 C13 C12 119.2(18) . .
O3 C13 C14 119.4(19) . .
C12 C13 C14 121.2(19) . .
C15 C14 C13 116(2) . .
C15 C14 H14 121.8 . .
C13 C14 H14 121.8 . .
C14 C15 C16 126(2) . .
C14 C15 H15 117.2 . .
C16 C15 H15 117.2 . .
C15 C16 C17 118.6(19) . .
C15 C16 H16 120.7 . .
C17 C16 H16 120.7 . .
C16 C17 C12 119.3(19) . .
C16 C17 H17 120.4 . .
C12 C17 H17 120.4 . .
N2 C18 C19 107.3(15) . .
N2 C18 H18A 110.3 . .
C19 C18 H18A 110.3 . .
N2 C18 H18B 110.3 . .
C19 C18 H18B 110.3 . .
H18A C18 H18B 108.5 . .
O6 C19 C20 110.9(16) . .
O6 C19 C18 105.5(16) . .
C20 C19 C18 108.7(16) . .
O6 C19 H19 110.5 . .
C20 C19 H19 110.5 . .
C18 C19 H19 110.5 . .
O5 C20 C19 110.8(16) . .
O5 C20 H20A 109.5 . .
C19 C20 H20A 109.5 . .
O5 C20 H20B 109.5 . .
C19 C20 H20B 109.5 . .
H20A C20 H20B 108.1 . .
O5 C21 N2 105.4(16) . .
O5 C21 C22 107.1(17) . .
N2 C21 C22 109.9(17) . .
O5 C21 H21 111.4 . .
N2 C21 H21 111.4 . .
C22 C21 H21 111.4 . .
C23 C22 C27 125(2) . .
C23 C22 C21 123(2) . .
C27 C22 C21 112(2) . .
O8 C23 C22 124(2) . .
O8 C23 C24 122(2) . .
C22 C23 C24 114(2) . .
C25 C24 C23 126(2) . .
C25 C24 H24 116.8 . .
C23 C24 H24 116.8 . .
C24 C25 C26 115(2) . .
C24 C25 H25 122.3 . .
C26 C25 H25 122.3 . .
C27 C26 C25 123(2) . .
C27 C26 H26 118.6 . .
C25 C26 H26 118.6 . .
C26 C27 C22 117(2) . .
C26 C27 H27 121.6 . .
C22 C27 H27 121.6 . .
N2 C28 C29 110.8(16) . .
N2 C28 H28A 109.5 . .
C29 C28 H28A 109.5 . .
N2 C28 H28B 109.5 . .
C29 C28 H28B 109.5 . .
H28A C28 H28B 108.1 . .
C34 C29 C30 115.2(19) . .
C34 C29 C28 117.3(19) . .
C30 C29 C28 127.3(18) . .
O7 C30 C31 123.7(19) . .
O7 C30 C29 115.8(18) . .
C31 C30 C29 120.5(19) . .
C32 C31 C30 122(2) . .
C32 C31 H31 119.2 . .
C30 C31 H31 119.2 . .
C31 C32 C33 119(2) . .
C31 C32 H32 120.5 . .
C33 C32 H32 120.5 . .
C34 C33 C32 124(2) . .
C34 C33 H33 118.0 . .
C32 C33 H33 118.0 . .
C33 C34 C29 120(2) . .
C33 C34 H34 120.2 . .
C29 C34 H34 120.2 . .
N3 C35 C36 105.0(15) . .
N3 C35 H35A 110.7 . .
C36 C35 H35A 110.7 . .
N3 C35 H35B 110.7 . .
C36 C35 H35B 110.7 . .
H35A C35 H35B 108.8 . .
O14 C36 C37 110.6(15) . .
O14 C36 C35 109.2(15) . .
C37 C36 C35 105.3(16) . .
O14 C36 H36 110.6 . .
C37 C36 H36 110.6 . .
C35 C36 H36 110.6 . .
O13 C37 C36 114.3(16) . .
O13 C37 H37A 108.7 . .
C36 C37 H37A 108.7 . .
O13 C37 H37B 108.7 . .
C36 C37 H37B 108.7 . .
H37A C37 H37B 107.6 . .
O13 C38 C39 107.3(17) . .
O13 C38 N3 107.5(15) . .
C39 C38 N3 112.2(17) . .
O13 C38 H38 109.9 . .
C39 C38 H38 109.9 . .
N3 C38 H38 109.9 . .
C44 C39 C38 121(2) . .
C44 C39 C40 114(2) . .
C38 C39 C40 125.4(18) . .
C41 C40 O16 123(2) . .
C41 C40 C39 118(2) . .
O16 C40 C39 118.5(19) . .
C40 C41 C42 124(2) . .
C40 C41 H41 117.9 . .
C42 C41 H41 117.9 . .
C43 C42 C41 117(2) . .
C43 C42 H42 121.5 . .
C41 C42 H42 121.5 . .
C44 C43 C42 117(2) . .
C44 C43 H43 121.4 . .
C42 C43 H43 121.4 . .
C43 C44 C39 129(2) . .
C43 C44 H44 115.7 . .
C39 C44 H44 115.7 . .
C46 C45 N3 113.6(16) . .
C46 C45 H45A 108.9 . .
N3 C45 H45A 108.9 . .
C46 C45 H45B 108.9 . .
N3 C45 H45B 108.9 . .
H45A C45 H45B 107.7 . .
C51 C46 C45 121.5(17) . .
C51 C46 C47 115.3(18) . .
C45 C46 C47 123.1(18) . .
O15 C47 C48 120.4(17) . .
O15 C47 C46 118.4(17) . .
C48 C47 C46 120.7(18) . .
C49 C48 C47 116.8(18) . .
C49 C48 H48 121.6 . .
C47 C48 H48 121.6 . .
C50 C49 C48 124.3(19) . .
C50 C49 H49 117.9 . .
C48 C49 H49 117.9 . .
C49 C50 C51 118.1(19) . .
C49 C50 H50 121.0 . .
C51 C50 H50 121.0 . .
C46 C51 C50 124.4(18) . .
C46 C51 H51 117.8 . .
C50 C51 H51 117.8 . .
N4 C52 C53 107.6(15) . .
N4 C52 H52A 110.2 . .
C53 C52 H52A 110.2 . .
N4 C52 H52B 110.2 . .
C53 C52 H52B 110.2 . .
H52A C52 H52B 108.5 . .
O10 C53 C54 110.0(16) . .
O10 C53 C52 106.6(15) . .
C54 C53 C52 106.5(15) . .
O10 C53 H53 111.2 . .
C54 C53 H53 111.2 . .
C52 C53 H53 111.2 . .
C53 C54 O9 112.7(15) . .
C53 C54 H54A 109.1 . .
O9 C54 H54A 109.1 . .
C53 C54 H54B 109.1 . .
O9 C54 H54B 109.1 . .
H54A C54 H54B 107.8 . .
O9 C55 C56 107.2(17) . .
O9 C55 N4 108.3(14) . .
C56 C55 N4 115.4(17) . .
O9 C55 H55 108.6 . .
C56 C55 H55 108.6 . .
N4 C55 H55 108.6 . .
C61 C56 C57 120.0(19) . .
C61 C56 C55 119.9(19) . .
C57 C56 C55 120.0(17) . .
O12 C57 C58 120.9(19) . .
O12 C57 C56 123.5(18) . .
C58 C57 C56 115.5(18) . .
C59 C58 C57 122(2) . .
C59 C58 H58 118.9 . .
C57 C58 H58 118.9 . .
C60 C59 C58 118(2) . .
C60 C59 H59 121.0 . .
C58 C59 H59 121.0 . .
C61 C60 C59 123(2) . .
C61 C60 H60 118.5 . .
C59 C60 H60 118.5 . .
C60 C61 C56 121(2) . .
C60 C61 H61 119.7 . .
C56 C61 H61 119.7 . .
C63 C62 N4 111.2(15) . .
C63 C62 H62A 109.4 . .
N4 C62 H62A 109.4 . .
C63 C62 H62B 109.4 . .
N4 C62 H62B 109.4 . .
H62A C62 H62B 108.0 . .
C68 C63 C64 116(2) . .
C68 C63 C62 118.9(19) . .
C64 C63 C62 124.3(19) . .
C63 C64 O11 121.6(18) . .
C63 C64 C65 122(2) . .
O11 C64 C65 116.9(19) . .
C66 C65 C64 120(2) . .
C66 C65 H65 120.1 . .
C64 C65 H65 120.1 . .
C65 C66 C67 122(2) . .
C65 C66 H66 118.8 . .
C67 C66 H66 118.8 . .
C66 C67 C68 117(2) . .
C66 C67 H67 121.4 . .
C68 C67 H67 121.4 . .
C63 C68 C67 123(2) . .
C63 C68 H68 118.7 . .
C67 C68 H68 118.7 . .
O17 C69 N5 115(6) . .
O17 C69 H69 122.6 . .
N5 C69 H69 122.6 . .
N5 C70 H70A 109.5 . .
N5 C70 H70B 109.5 . .
H70A C70 H70B 109.5 . .
N5 C70 H70C 109.5 . .
H70A C70 H70C 109.5 . .
H70B C70 H70C 109.5 . .
N5 C71 H71A 109.5 . .
N5 C71 H71B 109.5 . .
H71A C71 H71B 109.5 . .
N5 C71 H71C 109.5 . .
H71A C71 H71C 109.5 . .
H71B C71 H71C 109.5 . .
O18 C72 N6 115(4) . .
O18 C72 H72 122.7 . .
N6 C72 H72 122.7 . .
N6 C73 H73A 109.5 . .
N6 C73 H73B 109.5 . .
H73A C73 H73B 109.5 . .
N6 C73 H73C 109.5 . .
H73A C73 H73C 109.5 . .
H73B C73 H73C 109.5 . .
N6 C74 H74A 109.5 . .
N6 C74 H74B 109.5 . .
H74A C74 H74B 109.5 . .
N6 C74 H74C 109.5 . .
H74A C74 H74C 109.5 . .
H74B C74 H74C 109.5 . .
O19 C75 N7 116(8) . .
O19 C75 Na2 56(4) . .
N7 C75 Na2 157(6) . .
O19 C75 H75 121.8 . .
N7 C75 H75 121.8 . .
Na2 C75 H75 69.6 . .
N7 C76 H76A 109.5 . .
N7 C76 H76B 109.5 . .
H76A C76 H76B 109.5 . .
N7 C76 H76C 109.5 . .
H76A C76 H76C 109.5 . .
H76B C76 H76C 109.5 . .
N7 C77 H77A 109.5 . .
N7 C77 H77B 109.5 . .
H77A C77 H77B 109.5 . .
N7 C77 H77C 109.5 . .
H77A C77 H77C 109.5 . .
H77B C77 H77C 109.5 . .
S1' C78 S1 38.3(11) . .
S1' C78 H78A 123.9 . .
S1 C78 H78A 109.5 . .
S1' C78 H78B 123.3 . .
S1 C78 H78B 109.5 . .
H78A C78 H78B 109.5 . .
S1' C78 H78C 71.2 . .
S1 C78 H78C 109.5 . .
H78A C78 H78C 109.5 . .
H78B C78 H78C 109.5 . .
S1' C78 H78D 111.5 . .
S1 C78 H78D 121.3 . .
H78A C78 H78D 33.6 . .
H78B C78 H78D 123.8 . .
H78C C78 H78D 75.9 . .
S1' C78 H78E 110.6 . .
S1 C78 H78E 72.7 . .
H78A C78 H78E 75.9 . .
H78B C78 H78E 63.2 . .
H78C C78 H78E 172.4 . .
H78D C78 H78E 109.5 . .
S1' C78 H78F 106.2 . .
S1 C78 H78F 125.3 . .
H78A C78 H78F 124.4 . .
H78B C78 H78F 46.3 . .
H78C C78 H78F 63.2 . .
H78D C78 H78F 109.5 . .
H78E C78 H78F 109.5 . .
S1' C79 S1 37.6(11) . .
S1' C79 H79A 122.5 . .
S1 C79 H79A 109.5 . .
S1' C79 H79B 71.9 . .
S1 C79 H79B 109.5 . .
H79A C79 H79B 109.5 . .
S1' C79 H79C 124.4 . .
S1 C79 H79C 109.5 . .
H79A C79 H79C 109.5 . .
H79B C79 H79C 109.5 . .
S1' C79 H79D 109.9 . .
S1 C79 H79D 144.8 . .
H79A C79 H79D 100.6 . .
H79B C79 H79D 41.0 . .
H79C C79 H79D 75.7 . .
S1' C79 H79E 111.2 . .
S1 C79 H79E 81.9 . .
H79A C79 H79E 102.2 . .
H79B C79 H79E 139.5 . .
H79C C79 H79E 33.8 . .
H79D C79 H79E 109.5 . .
S1' C79 H79F 107.3 . .
S1 C79 H79F 96.7 . .
H79A C79 H79F 15.3 . .
H79B C79 H79F 107.5 . .
H79C C79 H79F 123.1 . .
H79D C79 H79F 109.5 . .
H79E C79 H79F 109.5 . .
S2' C80 S2 49.1(12) . .
S2' C80 H80A 127.2 . .
S2 C80 H80A 109.5 . .
S2' C80 H80B 123.0 . .
S2 C80 H80B 109.5 . .
H80A C80 H80B 109.5 . .
S2' C80 H80C 60.4 . .
S2 C80 H80C 109.5 . .
H80A C80 H80C 109.5 . .
H80B C80 H80C 109.5 . .
S2' C80 H80D 116.7 . .
S2 C80 H80D 80.7 . .
H80A C80 H80D 101.6 . .
H80B C80 H80D 35.4 . .
H80C C80 H80D 140.9 . .
S2' C80 H80E 102.2 . .
S2 C80 H80E 149.1 . .
H80A C80 H80E 97.3 . .
H80B C80 H80E 74.2 . .
H80C C80 H80E 44.6 . .
H80D C80 H80E 109.5 . .
S2' C80 H80F 109.1 . .
S2 C80 H80F 93.3 . .
H80A C80 H80F 19.0 . .
H80B C80 H80F 126.0 . .
H80C C80 H80F 107.5 . .
H80D C80 H80F 109.5 . .
H80E C80 H80F 109.5 . .
S2 C81 S2' 48.8(12) . .
S2 C81 H81A 109.5 . .
S2' C81 H81A 133.4 . .
S2 C81 H81B 109.5 . .
S2' C81 H81B 61.6 . .
H81A C81 H81B 109.5 . .
S2 C81 H81C 109.5 . .
S2' C81 H81C 116.6 . .
H81A C81 H81C 109.5 . .
H81B C81 H81C 109.5 . .
S2 C81 H81D 77.7 . .
S2' C81 H81D 104.2 . .
H81A C81 H81D 33.1 . .
H81B C81 H81D 113.0 . .
H81C C81 H81D 131.2 . .
S2 C81 H81E 165.1 . .
S2' C81 H81E 116.3 . .
H81A C81 H81E 80.5 . .
H81B C81 H81E 55.9 . .
H81C C81 H81E 76.0 . .
H81D C81 H81E 109.5 . .
S2 C81 H81F 79.0 . .
S2' C81 H81F 107.7 . .
H81A C81 H81F 106.0 . .
H81B C81 H81F 137.5 . .
H81C C81 H81F 34.6 . .
H81D C81 H81F 109.5 . .
H81E C81 H81F 109.5 . .
S3 C82 S3 61.8(19) 2_556 .
S3 C82 H82A 135.4 2_556 .
S3 C82 H82A 110.4 . .
S3 C82 H82B 114.3 2_556 .
S3 C82 H82B 109.7 . .
H82A C82 H82B 109.5 . .
S3 C82 H82C 47.8 2_556 .
S3 C82 H82C 108.3 . .
H82A C82 H82C 109.5 . .
H82B C82 H82C 109.5 . .
S4 C83 H83A 109.5 . .
S4 C83 H83B 109.5 . .
H83A C83 H83B 109.5 . .
S4 C83 H83C 109.5 . .
H83A C83 H83C 109.5 . .
H83B C83 H83C 109.5 . .
S4 C84 H84A 109.5 . .
S4 C84 H84B 109.5 . .
H84A C84 H84B 109.5 . .
S4 C84 H84C 109.5 . .
H84A C84 H84C 109.5 . .
H84B C84 H84C 109.5 . .

loop_
_geom_bond_atom_site_label_1
_geom_bond_atom_site_label_2
_geom_bond_distance
_geom_bond_site_symmetry_2
Zn1 O10 1.952(11) .
Zn1 O14 1.958(11) .
Zn1 O2 1.969(12) .
Zn1 O6 1.976(12) .
Zn2 O4 1.989(13) .
Zn2 O2 2.029(11) .
Zn2 O3 2.064(12) .
Zn2 O7 2.065(13) .
Zn2 N1 2.144(15) .
Zn2 Zn3 3.030(3) .
Zn2 Na2 3.095(10) .
Zn3 O8 1.951(14) .
Zn3 O6 2.016(11) .
Zn3 O7 2.020(13) .
Zn3 O3 2.040(13) .
Zn3 N2 2.138(16) .
Zn3 Na2 3.103(10) .
Zn4 O16 1.956(13) .
Zn4 O11 2.043(12) .
Zn4 O14 2.047(11) .
Zn4 O15 2.063(12) .
Zn4 N3 2.129(15) .
Zn4 Zn5 3.021(3) .
Zn4 Na1 3.198(9) .
Zn5 O12 1.968(13) .
Zn5 O10 2.028(11) .
Zn5 O15 2.056(12) .
Zn5 O11 2.092(12) .
Zn5 N4 2.173(15) .
Zn5 Na1 3.215(8) .
Na1 O18 2.22(2) .
Na1 O20 2.40(2) .
Na1 O16 2.431(16) .
Na1 O12 2.480(16) .
Na1 O11 2.496(15) .
Na1 S1' 3.37(3) .
Na2 O22 2.06(5) .
Na2 O21 2.30(2) .
Na2 O8 2.416(18) .
Na2 O4 2.450(17) .
Na2 O19 2.51(5) .
Na2 O3 2.628(16) .
Na2 O7 2.760(16) .
Na2 C75 2.98(9) .
Na2 S3 3.20(2) .
Na2 S2 3.25(3) .
N1 C1 1.43(2) .
N1 C11 1.46(2) .
N1 C4 1.51(2) .
N2 C28 1.48(2) .
N2 C18 1.49(2) .
N2 C21 1.50(2) .
N3 C45 1.49(2) .
N3 C38 1.49(2) .
N3 C35 1.51(2) .
N4 C52 1.46(2) .
N4 C62 1.49(2) .
N4 C55 1.50(2) .
N5 C69 1.32(6) .
N5 C70 1.47(5) .
N5 C71 1.48(5) .
N6 C72 1.32(4) .
N6 C74 1.46(4) .
N6 C73 1.47(4) .
N7 C75 1.31(11) .
N7 C77 1.47(12) .
N7 C76 1.48(12) .
O1 C3 1.386(19) .
O1 C4 1.46(2) .
O2 C2 1.42(2) .
O3 C13 1.35(2) .
O4 C6 1.33(2) .
O5 C21 1.38(2) .
O5 C20 1.47(2) .
O6 C19 1.46(2) .
O7 C30 1.33(2) .
O8 C23 1.33(2) .
O9 C55 1.36(2) .
O9 C54 1.52(2) .
O10 C53 1.45(2) .
O11 C64 1.39(2) .
O12 C57 1.31(2) .
O13 C37 1.39(2) .
O13 C38 1.40(2) .
O14 C36 1.41(2) .
O15 C47 1.31(2) .
O16 C40 1.35(2) .
O17 C69 1.24(5) .
O18 C72 1.24(3) .
O19 C75 1.23(8) .
O20 S1' 1.47(3) .
O20 S1 1.47(3) .
O21 S2' 1.46(3) .
O21 S2 1.48(3) .
O22 S3 1.46(6) .
O23 S4 1.45(6) .
S1 C78 1.78(4) .
S1 C79 1.83(3) .
S1 H78E 1.7557 .
S2 C81 1.77(3) .
S2 C80 1.77(3) .
S2 H81D 1.8283 .
S2 H81F 1.8485 .
S3 C82 1.69(4) 2_556
S3 C82 1.79(4) .
S3 S3 1.79(4) 2_556
S1' C78 1.74(4) .
S1' C79 1.76(4) .
S2' C80 1.77(4) .
S2' C81 1.79(4) .
S4 C84 1.81(9) .
S4 C83 1.82(10) .
C1 C2 1.58(2) .
C1 H1A 0.9700 .
C1 H1B 0.9700 .
C2 C3 1.50(2) .
C2 H2 0.9800 .
C3 H3A 0.9700 .
C3 H3B 0.9700 .
C4 C5 1.45(2) .
C4 H4 0.9800 .
C5 C6 1.35(3) .
C5 C10 1.39(3) .
C6 C7 1.40(3) .
C7 C8 1.38(3) .
C7 H7 0.9300 .
C8 C9 1.29(3) .
C8 H8 0.9300 .
C9 C10 1.43(2) .
C9 H9 0.9300 .
C10 H10 0.9300 .
C11 C12 1.52(3) .
C11 H11A 0.9700 .
C11 H11B 0.9700 .
C12 C13 1.42(3) .
C12 C17 1.43(2) .
C13 C14 1.42(3) .
C14 C15 1.35(3) .
C14 H14 0.9300 .
C15 C16 1.38(3) .
C15 H15 0.9300 .
C16 C17 1.41(3) .
C16 H16 0.9300 .
C17 H17 0.9300 .
C18 C19 1.51(2) .
C18 H18A 0.9700 .
C18 H18B 0.9700 .
C19 C20 1.48(2) .
C19 H19 0.9800 .
C20 H20A 0.9700 .
C20 H20B 0.9700 .
C21 C22 1.55(3) .
C21 H21 0.9800 .
C22 C23 1.36(3) .
C22 C27 1.41(3) .
C23 C24 1.39(3) .
C24 C25 1.34(3) .
C24 H24 0.9300 .
C25 C26 1.42(3) .
C25 H25 0.9300 .
C26 C27 1.33(3) .
C26 H26 0.9300 .
C27 H27 0.9300 .
C28 C29 1.48(3) .
C28 H28A 0.9700 .
C28 H28B 0.9700 .
C29 C34 1.44(3) .
C29 C30 1.46(3) .
C30 C31 1.38(2) .
C31 C32 1.35(2) .
C31 H31 0.9300 .
C32 C33 1.37(3) .
C32 H32 0.9300 .
C33 C34 1.35(3) .
C33 H33 0.9300 .
C34 H34 0.9300 .
C35 C36 1.55(3) .
C35 H35A 0.9700 .
C35 H35B 0.9700 .
C36 C37 1.54(2) .
C36 H36 0.9800 .
C37 H37A 0.9700 .
C37 H37B 0.9700 .
C38 C39 1.44(3) .
C38 H38 0.9800 .
C39 C44 1.41(3) .
C39 C40 1.45(3) .
C40 C41 1.34(3) .
C41 C42 1.42(3) .
C41 H41 0.9300 .
C42 C43 1.42(3) .
C42 H42 0.9300 .
C43 C44 1.29(3) .
C43 H43 0.9300 .
C44 H44 0.9300 .
C45 C46 1.43(2) .
C45 H45A 0.9700 .
C45 H45B 0.9700 .
C46 C51 1.36(2) .
C46 C47 1.51(2) .
C47 C48 1.41(2) .
C48 C49 1.40(2) .
C48 H48 0.9300 .
C49 C50 1.36(2) .
C49 H49 0.9300 .
C50 C51 1.42(2) .
C50 H50 0.9300 .
C51 H51 0.9300 .
C52 C53 1.56(2) .
C52 H52A 0.9700 .
C52 H52B 0.9700 .
C53 C54 1.46(2) .
C53 H53 0.9800 .
C54 H54A 0.9700 .
C54 H54B 0.9700 .
C55 C56 1.50(3) .
C55 H55 0.9800 .
C56 C61 1.39(3) .
C56 C57 1.43(3) .
C57 C58 1.42(3) .
C58 C59 1.39(3) .
C58 H58 0.9300 .
C59 C60 1.35(3) .
C59 H59 0.9300 .
C60 C61 1.34(3) .
C60 H60 0.9300 .
C61 H61 0.9300 .
C62 C63 1.48(3) .
C62 H62A 0.9700 .
C62 H62B 0.9700 .
C63 C68 1.38(3) .
C63 C64 1.39(3) .
C64 C65 1.43(3) .
C65 C66 1.33(3) .
C65 H65 0.9300 .
C66 C67 1.37(3) .
C66 H66 0.9300 .
C67 C68 1.45(3) .
C67 H67 0.9300 .
C68 H68 0.9300 .
C69 H69 0.9300 .
C70 H70A 0.9600 .
C70 H70B 0.9600 .
C70 H70C 0.9600 .
C71 H71A 0.9600 .
C71 H71B 0.9600 .
C71 H71C 0.9600 .
C72 H72 0.9300 .
C73 H73A 0.9600 .
C73 H73B 0.9600 .
C73 H73C 0.9600 .
C74 H74A 0.9600 .
C74 H74B 0.9600 .
C74 H74C 0.9600 .
C75 H75 0.9300 .
C76 H76A 0.9600 .
C76 H76B 0.9600 .
C76 H76C 0.9600 .
C77 H77A 0.9600 .
C77 H77B 0.9600 .
C77 H77C 0.9600 .
C78 H78A 0.9600 .
C78 H78B 0.9600 .
C78 H78C 0.9600 .
C78 H78D 0.9600 .
C78 H78E 0.9599 .
C78 H78F 0.9600 .
C79 H79A 0.9600 .
C79 H79B 0.9600 .
C79 H79C 0.9600 .
C79 H79D 0.9600 .
C79 H79E 0.9601 .
C79 H79F 0.9600 .
C80 H80A 0.9600 .
C80 H80B 0.9600 .
C80 H80C 0.9600 .
C80 H80D 0.9600 .
C80 H80E 0.9600 .
C80 H80F 0.9601 .
C81 H81A 0.9600 .
C81 H81B 0.9600 .
C81 H81C 0.9600 .
C81 H81D 0.9600 .
C81 H81E 0.9600 .
C81 H81F 0.9600 .
C82 S3 1.69(4) 2_556
C82 H82A 0.9600 .
C82 H82B 0.9600 .
C82 H82C 0.9600 .
C83 H83A 0.9600 .
C83 H83B 0.9600 .
C83 H83C 0.9600 .
C84 H84A 0.9600 .
C84 H84B 0.9600 .
C84 H84C 0.9600 .

loop_
_geom_torsion_atom_site_label_1
_geom_torsion_atom_site_label_2
_geom_torsion_atom_site_label_3
_geom_torsion_atom_site_label_4
_geom_torsion
_geom_torsion_site_symmetry_1
_geom_torsion_site_symmetry_4
O4 Zn2 Zn3 O8 16.6(6) . .
O2 Zn2 Zn3 O8 -179.3(6) . .
O3 Zn2 Zn3 O8 -65.4(7) . .
O7 Zn2 Zn3 O8 84.3(7) . .
N1 Zn2 Zn3 O8 -96.2(7) . .
Na2 Zn2 Zn3 O8 6.5(5) . .
O4 Zn2 Zn3 O6 179.3(5) . .
O2 Zn2 Zn3 O6 -16.6(5) . .
O3 Zn2 Zn3 O6 97.3(6) . .
O7 Zn2 Zn3 O6 -113.0(6) . .
N1 Zn2 Zn3 O6 66.5(6) . .
Na2 Zn2 Zn3 O6 169.2(4) . .
O4 Zn2 Zn3 O7 -67.7(6) . .
O2 Zn2 Zn3 O7 96.4(6) . .
O3 Zn2 Zn3 O7 -149.7(7) . .
N1 Zn2 Zn3 O7 179.5(7) . .
Na2 Zn2 Zn3 O7 -77.8(5) . .
O4 Zn2 Zn3 O3 82.0(6) . .
O2 Zn2 Zn3 O3 -113.9(6) . .
O7 Zn2 Zn3 O3 149.7(7) . .
N1 Zn2 Zn3 O3 -30.8(7) . .
Na2 Zn2 Zn3 O3 71.9(6) . .
O4 Zn2 Zn3 N2 -97.2(7) . .
O2 Zn2 Zn3 N2 66.9(6) . .
O3 Zn2 Zn3 N2 -179.2(8) . .
O7 Zn2 Zn3 N2 -29.5(7) . .
N1 Zn2 Zn3 N2 150.0(8) . .
Na2 Zn2 Zn3 N2 -107.3(6) . .
O4 Zn2 Zn3 Na2 10.1(5) . .
O2 Zn2 Zn3 Na2 174.2(4) . .
O3 Zn2 Zn3 Na2 -71.9(6) . .
O7 Zn2 Zn3 Na2 77.8(5) . .
N1 Zn2 Zn3 Na2 -102.7(6) . .
O16 Zn4 Zn5 O12 -15.1(6) . .
O11 Zn4 Zn5 O12 -76.7(7) . .
O14 Zn4 Zn5 O12 -176.2(5) . .
O15 Zn4 Zn5 O12 71.4(6) . .
N3 Zn4 Zn5 O12 98.7(7) . .
Na1 Zn4 Zn5 O12 -14.9(5) . .
O16 Zn4 Zn5 O10 176.8(6) . .
O11 Zn4 Zn5 O10 115.2(6) . .
O14 Zn4 Zn5 O10 15.7(5) . .
O15 Zn4 Zn5 O10 -96.7(6) . .
N3 Zn4 Zn5 O10 -69.4(6) . .
Na1 Zn4 Zn5 O10 177.0(4) . .
O16 Zn4 Zn5 O15 -86.5(7) . .
O11 Zn4 Zn5 O15 -148.1(7) . .
O14 Zn4 Zn5 O15 112.4(6) . .
N3 Zn4 Zn5 O15 27.4(7) . .
Na1 Zn4 Zn5 O15 -86.2(5) . .
O16 Zn4 Zn5 O11 61.6(7) . .
O14 Zn4 Zn5 O11 -99.4(6) . .
O15 Zn4 Zn5 O11 148.1(7) . .
N3 Zn4 Zn5 O11 175.5(8) . .
Na1 Zn4 Zn5 O11 61.9(6) . .
O16 Zn4 Zn5 N4 95.4(7) . .
O11 Zn4 Zn5 N4 33.7(7) . .
O14 Zn4 Zn5 N4 -65.7(6) . .
O15 Zn4 Zn5 N4 -178.1(7) . .
N3 Zn4 Zn5 N4 -150.8(8) . .
Na1 Zn4 Zn5 N4 95.6(6) . .
O16 Zn4 Zn5 Na1 -0.3(5) . .
O11 Zn4 Zn5 Na1 -61.9(6) . .
O14 Zn4 Zn5 Na1 -161.3(4) . .
O15 Zn4 Zn5 Na1 86.2(5) . .
N3 Zn4 Zn5 Na1 113.6(6) . .
O16 Zn4 Na1 O18 -57.9(10) . .
O11 Zn4 Na1 O18 173.8(10) . .
O14 Zn4 Na1 O18 162.1(10) . .
O15 Zn4 Na1 O18 75.3(9) . .
N3 Zn4 Na1 O18 2.6(11) . .
Zn5 Zn4 Na1 O18 122.4(9) . .
O16 Zn4 Na1 O20 72.1(8) . .
O11 Zn4 Na1 O20 -56.3(7) . .
O14 Zn4 Na1 O20 -68.0(10) . .
O15 Zn4 Na1 O20 -154.7(7) . .
N3 Zn4 Na1 O20 132.6(8) . .
Zn5 Zn4 Na1 O20 -107.6(6) . .
O11 Zn4 Na1 O16 -128.4(7) . .
O14 Zn4 Na1 O16 -140.1(9) . .
O15 Zn4 Na1 O16 133.2(7) . .
N3 Zn4 Na1 O16 60.5(8) . .
Zn5 Zn4 Na1 O16 -179.7(6) . .
O16 Zn4 Na1 O12 -169.3(7) . .
O11 Zn4 Na1 O12 62.4(6) . .
O14 Zn4 Na1 O12 50.7(9) . .
O15 Zn4 Na1 O12 -36.1(5) . .
N3 Zn4 Na1 O12 -108.8(6) . .
Zn5 Zn4 Na1 O12 11.0(3) . .
O16 Zn4 Na1 O11 128.4(7) . .
O14 Zn4 Na1 O11 -11.7(9) . .
O15 Zn4 Na1 O11 -98.5(6) . .
N3 Zn4 Na1 O11 -171.2(7) . .
Zn5 Zn4 Na1 O11 -51.3(5) . .
O16 Zn4 Na1 Zn5 179.7(6) . .
O11 Zn4 Na1 Zn5 51.3(5) . .
O14 Zn4 Na1 Zn5 39.6(8) . .
O15 Zn4 Na1 Zn5 -47.1(4) . .
N3 Zn4 Na1 Zn5 -119.8(5) . .
O16 Zn4 Na1 S1' 66.8(7) . .
O11 Zn4 Na1 S1' -61.5(7) . .
O14 Zn4 Na1 S1' -73.2(9) . .
O15 Zn4 Na1 S1' -160.0(6) . .
N3 Zn4 Na1 S1' 127.3(7) . .
Zn5 Zn4 Na1 S1' -112.9(5) . .
O12 Zn5 Na1 O18 43.6(10) . .
O10 Zn5 Na1 O18 -124.6(11) . .
O15 Zn5 Na1 O18 -70.7(9) . .
O11 Zn5 Na1 O18 -168.3(10) . .
N4 Zn5 Na1 O18 119.4(10) . .
Zn4 Zn5 Na1 O18 -118.2(9) . .
O12 Zn5 Na1 O20 -91.3(8) . .
O10 Zn5 Na1 O20 100.5(10) . .
O15 Zn5 Na1 O20 154.4(7) . .
O11 Zn5 Na1 O20 56.9(7) . .
N4 Zn5 Na1 O20 -15.4(8) . .
Zn4 Zn5 Na1 O20 106.9(6) . .
O12 Zn5 Na1 O16 162.0(7) . .
O10 Zn5 Na1 O16 -6.2(10) . .
O15 Zn5 Na1 O16 47.7(5) . .
O11 Zn5 Na1 O16 -49.9(6) . .
N4 Zn5 Na1 O16 -122.2(6) . .
Zn4 Zn5 Na1 O16 0.2(4) . .
O10 Zn5 Na1 O12 -168.2(9) . .
O15 Zn5 Na1 O12 -114.3(6) . .
O11 Zn5 Na1 O12 148.2(7) . .
N4 Zn5 Na1 O12 75.9(7) . .
Zn4 Zn5 Na1 O12 -161.8(6) . .
O12 Zn5 Na1 O11 -148.2(7) . .
O10 Zn5 Na1 O11 43.6(10) . .
O15 Zn5 Na1 O11 97.6(6) . .
N4 Zn5 Na1 O11 -72.3(6) . .
Zn4 Zn5 Na1 O11 50.1(4) . .
O12 Zn5 Na1 Zn4 161.8(6) . .
O10 Zn5 Na1 Zn4 -6.4(9) . .
O15 Zn5 Na1 Zn4 47.5(4) . .
O11 Zn5 Na1 Zn4 -50.1(4) . .
N4 Zn5 Na1 Zn4 -122.4(4) . .
O12 Zn5 Na1 S1' -115.2(10) . .
O10 Zn5 Na1 S1' 76.6(12) . .
O15 Zn5 Na1 S1' 130.5(9) . .
O11 Zn5 Na1 S1' 33.0(9) . .
N4 Zn5 Na1 S1' -39.3(9) . .
Zn4 Zn5 Na1 S1' 83.1(8) . .
O4 Zn2 Na2 O22 54(3) . .
O2 Zn2 Na2 O22 -150(3) . .
O3 Zn2 Na2 O22 -88(3) . .
O7 Zn2 Na2 O22 175(3) . .
N1 Zn2 Na2 O22 -19(3) . .
Zn3 Zn2 Na2 O22 -137(3) . .
O4 Zn2 Na2 O21 -60.2(11) . .
O2 Zn2 Na2 O21 95.1(12) . .
O3 Zn2 Na2 O21 157.4(11) . .
O7 Zn2 Na2 O21 60.1(10) . .
N1 Zn2 Na2 O21 -133.2(10) . .
Zn3 Zn2 Na2 O21 108.0(10) . .
O4 Zn2 Na2 O8 -173.1(8) . .
O2 Zn2 Na2 O8 -17.8(11) . .
O3 Zn2 Na2 O8 44.4(6) . .
O7 Zn2 Na2 O8 -52.9(6) . .
N1 Zn2 Na2 O8 113.8(6) . .
Zn3 Zn2 Na2 O8 -4.9(4) . .
O2 Zn2 Na2 O4 155.3(9) . .
O3 Zn2 Na2 O4 -142.4(7) . .
O7 Zn2 Na2 O4 120.3(7) . .
N1 Zn2 Na2 O4 -73.1(7) . .
Zn3 Zn2 Na2 O4 168.2(6) . .
O4 Zn2 Na2 O19 82.1(15) . .
O2 Zn2 Na2 O19 -122.6(16) . .
O3 Zn2 Na2 O19 -60.3(15) . .
O7 Zn2 Na2 O19 -157.6(15) . .
N1 Zn2 Na2 O19 9.0(15) . .
Zn3 Zn2 Na2 O19 -109.7(15) . .
O4 Zn2 Na2 O3 142.4(7) . .
O2 Zn2 Na2 O3 -62.3(10) . .
O7 Zn2 Na2 O3 -97.3(6) . .
N1 Zn2 Na2 O3 69.4(6) . .
Zn3 Zn2 Na2 O3 -49.4(4) . .
O4 Zn2 Na2 O7 -120.3(7) . .
O2 Zn2 Na2 O7 35.0(9) . .
O3 Zn2 Na2 O7 97.3(6) . .
N1 Zn2 Na2 O7 166.7(6) . .
Zn3 Zn2 Na2 O7 47.9(4) . .
O4 Zn2 Na2 C75 107.4(18) . .
O2 Zn2 Na2 C75 -97.3(19) . .
O3 Zn2 Na2 C75 -35.0(17) . .
O7 Zn2 Na2 C75 -132.4(17) . .
N1 Zn2 Na2 C75 34.3(18) . .
Zn3 Zn2 Na2 C75 -84.4(17) . .
O4 Zn2 Na2 Zn3 -168.2(6) . .
O2 Zn2 Na2 Zn3 -12.9(9) . .
O3 Zn2 Na2 Zn3 49.4(4) . .
O7 Zn2 Na2 Zn3 -47.9(4) . .
N1 Zn2 Na2 Zn3 118.7(5) . .
O4 Zn2 Na2 S3 22.7(9) . .
O2 Zn2 Na2 S3 178.0(9) . .
O3 Zn2 Na2 S3 -119.7(10) . .
O7 Zn2 Na2 S3 143.0(10) . .
N1 Zn2 Na2 S3 -50.4(10) . .
Zn3 Zn2 Na2 S3 -169.1(9) . .
O4 Zn2 Na2 S2 -75.1(7) . .
O2 Zn2 Na2 S2 80.2(10) . .
O3 Zn2 Na2 S2 142.5(7) . .
O7 Zn2 Na2 S2 45.2(6) . .
N1 Zn2 Na2 S2 -148.2(7) . .
Zn3 Zn2 Na2 S2 93.1(5) . .
O8 Zn3 Na2 O22 -37(3) . .
O6 Zn3 Na2 O22 112(3) . .
O7 Zn3 Na2 O22 -176(3) . .
O3 Zn3 Na2 O22 85(3) . .
N2 Zn3 Na2 O22 -104(3) . .
Zn2 Zn3 Na2 O22 135(3) . .
O8 Zn3 Na2 O21 66.0(9) . .
O6 Zn3 Na2 O21 -144.9(10) . .
O7 Zn3 Na2 O21 -72.5(9) . .
O3 Zn3 Na2 O21 -172.0(9) . .
N2 Zn3 Na2 O21 -0.8(10) . .
Zn2 Zn3 Na2 O21 -121.8(8) . .
O6 Zn3 Na2 O8 149.1(10) . .
O7 Zn3 Na2 O8 -138.5(7) . .
O3 Zn3 Na2 O8 121.9(7) . .
N2 Zn3 Na2 O8 -66.8(8) . .
Zn2 Zn3 Na2 O8 172.2(6) . .
O8 Zn3 Na2 O4 -179.8(8) . .
O6 Zn3 Na2 O4 -30.8(11) . .
O7 Zn3 Na2 O4 41.7(6) . .
O3 Zn3 Na2 O4 -57.9(6) . .
N2 Zn3 Na2 O4 113.4(7) . .
Zn2 Zn3 Na2 O4 -7.6(4) . .
O8 Zn3 Na2 O19 -71.6(14) . .
O6 Zn3 Na2 O19 77.5(16) . .
O7 Zn3 Na2 O19 149.9(14) . .
O3 Zn3 Na2 O19 50.4(14) . .
N2 Zn3 Na2 O19 -138.4(14) . .
Zn2 Zn3 Na2 O19 100.6(13) . .
O8 Zn3 Na2 O3 -121.9(7) . .
O6 Zn3 Na2 O3 27.1(10) . .
O7 Zn3 Na2 O3 99.5(6) . .
N2 Zn3 Na2 O3 171.2(7) . .
Zn2 Zn3 Na2 O3 50.2(4) . .
O8 Zn3 Na2 O7 138.5(7) . .
O6 Zn3 Na2 O7 -72.4(9) . .
O3 Zn3 Na2 O7 -99.5(6) . .
N2 Zn3 Na2 O7 71.7(7) . .
Zn2 Zn3 Na2 O7 -49.3(4) . .
O8 Zn3 Na2 C75 -64.1(15) . .
O6 Zn3 Na2 C75 85.0(17) . .
O7 Zn3 Na2 C75 157.4(15) . .
O3 Zn3 Na2 C75 57.9(15) . .
N2 Zn3 Na2 C75 -130.9(15) . .
Zn2 Zn3 Na2 C75 108.1(15) . .
O8 Zn3 Na2 Zn2 -172.2(6) . .
O6 Zn3 Na2 Zn2 -23.1(9) . .
O7 Zn3 Na2 Zn2 49.3(4) . .
O3 Zn3 Na2 Zn2 -50.2(4) . .
N2 Zn3 Na2 Zn2 121.0(5) . .
O8 Zn3 Na2 S3 -14.0(17) . .
O6 Zn3 Na2 S3 135.0(17) . .
O7 Zn3 Na2 S3 -152.5(19) . .
O3 Zn3 Na2 S3 107.9(18) . .
N2 Zn3 Na2 S3 -80.8(19) . .
Zn2 Zn3 Na2 S3 158.2(18) . .
O8 Zn3 Na2 S2 81.2(7) . .
O6 Zn3 Na2 S2 -129.7(9) . .
O7 Zn3 Na2 S2 -57.3(6) . .
O3 Zn3 Na2 S2 -156.8(7) . .
N2 Zn3 Na2 S2 14.4(7) . .
Zn2 Zn3 Na2 S2 -106.6(5) . .
O4 Zn2 N1 C1 161.9(11) . .
O2 Zn2 N1 C1 11.2(11) . .
O3 Zn2 N1 C1 -96.9(11) . .
O7 Zn2 N1 C1 -75(3) . .
Zn3 Zn2 N1 C1 -76.8(12) . .
Na2 Zn2 N1 C1 -148.8(10) . .
O4 Zn2 N1 C11 -70.7(12) . .
O2 Zn2 N1 C11 138.5(12) . .
O3 Zn2 N1 C11 30.5(12) . .
O7 Zn2 N1 C11 52(3) . .
Zn3 Zn2 N1 C11 50.5(13) . .
Na2 Zn2 N1 C11 -21.4(13) . .
O4 Zn2 N1 C4 47.5(11) . .
O2 Zn2 N1 C4 -103.2(10) . .
O3 Zn2 N1 C4 148.7(10) . .
O7 Zn2 N1 C4 170(2) . .
Zn3 Zn2 N1 C4 168.8(8) . .
Na2 Zn2 N1 C4 96.8(10) . .
O8 Zn3 N2 C28 -72.1(13) . .
O6 Zn3 N2 C28 137.4(13) . .
O7 Zn3 N2 C28 29.8(13) . .
O3 Zn3 N2 C28 45(5) . .
Zn2 Zn3 N2 C28 49.3(14) . .
Na2 Zn3 N2 C28 -26.3(15) . .
O8 Zn3 N2 C18 163.2(12) . .
O6 Zn3 N2 C18 12.7(11) . .
O7 Zn3 N2 C18 -94.9(12) . .
O3 Zn3 N2 C18 -79(4) . .
Zn2 Zn3 N2 C18 -75.4(12) . .
Na2 Zn3 N2 C18 -151.0(10) . .
O8 Zn3 N2 C21 50.8(12) . .
O6 Zn3 N2 C21 -99.7(11) . .
O7 Zn3 N2 C21 152.7(11) . .
O3 Zn3 N2 C21 168(4) . .
Zn2 Zn3 N2 C21 172.2(9) . .
Na2 Zn3 N2 C21 96.6(11) . .
O16 Zn4 N3 C45 77.3(13) . .
O11 Zn4 N3 C45 -22(5) . .
O14 Zn4 N3 C45 -134.0(13) . .
O15 Zn4 N3 C45 -26.1(13) . .
Zn5 Zn4 N3 C45 -44.3(14) . .
Na1 Zn4 N3 C45 35.8(14) . .
O16 Zn4 N3 C38 -49.5(12) . .
O11 Zn4 N3 C38 -148(4) . .
O14 Zn4 N3 C38 99.3(11) . .
O15 Zn4 N3 C38 -152.8(11) . .
Zn5 Zn4 N3 C38 -171.0(9) . .
Na1 Zn4 N3 C38 -90.9(12) . .
O16 Zn4 N3 C35 -162.6(11) . .
O11 Zn4 N3 C35 98(4) . .
O14 Zn4 N3 C35 -13.9(11) . .
O15 Zn4 N3 C35 94.1(11) . .
Zn5 Zn4 N3 C35 75.9(12) . .
Na1 Zn4 N3 C35 156.0(10) . .
O12 Zn5 N4 C52 -165.3(11) . .
O10 Zn5 N4 C52 -9.1(11) . .
O15 Zn5 N4 C52 69(4) . .
O11 Zn5 N4 C52 98.6(11) . .
Zn4 Zn5 N4 C52 76.6(12) . .
Na1 Zn5 N4 C52 146.3(10) . .
O12 Zn5 N4 C62 66.9(12) . .
O10 Zn5 N4 C62 -136.9(12) . .
O15 Zn5 N4 C62 -59(4) . .
O11 Zn5 N4 C62 -29.3(12) . .
Zn4 Zn5 N4 C62 -51.3(13) . .
Na1 Zn5 N4 C62 18.4(12) . .
O12 Zn5 N4 C55 -53.8(11) . .
O10 Zn5 N4 C55 102.4(11) . .
O15 Zn5 N4 C55 -180(100) . .
O11 Zn5 N4 C55 -150.0(11) . .
Zn4 Zn5 N4 C55 -172.0(9) . .
Na1 Zn5 N4 C55 -102.3(10) . .
O10 Zn1 O2 C2 102.2(11) . .
O14 Zn1 O2 C2 -19.4(12) . .
O6 Zn1 O2 C2 -138.0(11) . .
O10 Zn1 O2 Zn2 -127.4(6) . .
O14 Zn1 O2 Zn2 111.0(6) . .
O6 Zn1 O2 Zn2 -7.6(8) . .
O4 Zn2 O2 C2 -61.5(15) . .
O3 Zn2 O2 C2 109.7(10) . .
O7 Zn2 O2 C2 -168.7(10) . .
N1 Zn2 O2 C2 23.5(10) . .
Zn3 Zn2 O2 C2 149.8(10) . .
Na2 Zn2 O2 C2 161.0(9) . .
O4 Zn2 O2 Zn1 163.1(9) . .
O3 Zn2 O2 Zn1 -25.7(8) . .
O7 Zn2 O2 Zn1 55.9(7) . .
N1 Zn2 O2 Zn1 -111.9(7) . .
Zn3 Zn2 O2 Zn1 14.4(6) . .
Na2 Zn2 O2 Zn1 25.6(12) . .
O8 Zn3 O3 C13 -95.4(13) . .
O6 Zn3 O3 C13 55.8(13) . .
O7 Zn3 O3 C13 162.7(13) . .
N2 Zn3 O3 C13 147(4) . .
Zn2 Zn3 O3 C13 142.4(14) . .
Na2 Zn3 O3 C13 -136.8(13) . .
O8 Zn3 O3 Zn2 122.1(5) . .
O6 Zn3 O3 Zn2 -86.6(5) . .
O7 Zn3 O3 Zn2 20.2(5) . .
N2 Zn3 O3 Zn2 5(4) . .
Na2 Zn3 O3 Zn2 80.8(5) . .
O8 Zn3 O3 Na2 41.3(5) . .
O6 Zn3 O3 Na2 -167.4(5) . .
O7 Zn3 O3 Na2 -60.5(4) . .
N2 Zn3 O3 Na2 -76(4) . .
Zn2 Zn3 O3 Na2 -80.8(5) . .
O4 Zn2 O3 C13 110.9(14) . .
O2 Zn2 O3 C13 -64.7(14) . .
O7 Zn2 O3 C13 -158.1(14) . .
N1 Zn2 O3 C13 17.4(14) . .
Zn3 Zn2 O3 C13 -138.2(16) . .
Na2 Zn2 O3 C13 140.4(15) . .
O4 Zn2 O3 Zn3 -110.8(5) . .
O2 Zn2 O3 Zn3 73.5(6) . .
O7 Zn2 O3 Zn3 -19.9(5) . .
N1 Zn2 O3 Zn3 155.6(6) . .
Na2 Zn2 O3 Zn3 -81.4(5) . .
O4 Zn2 O3 Na2 -29.5(6) . .
O2 Zn2 O3 Na2 154.9(5) . .
O7 Zn2 O3 Na2 61.5(5) . .
N1 Zn2 O3 Na2 -123.0(5) . .
Zn3 Zn2 O3 Na2 81.4(5) . .
O22 Na2 O3 C13 -7(3) . .
O21 Na2 O3 C13 150(3) . .
O8 Na2 O3 C13 91.6(17) . .
O4 Na2 O3 C13 -113.1(17) . .
O19 Na2 O3 C13 -10(2) . .
O7 Na2 O3 C13 174.0(18) . .
C75 Na2 O3 C13 8(2) . .
Zn2 Na2 O3 C13 -136.9(18) . .
Zn3 Na2 O3 C13 126.7(18) . .
S3 Na2 O3 C13 -23(2) . .
S2 Na2 O3 C13 162.6(16) . .
O22 Na2 O3 Zn3 -133(2) . .
O21 Na2 O3 Zn3 23(3) . .
O8 Na2 O3 Zn3 -35.1(4) . .
O4 Na2 O3 Zn3 120.2(5) . .
O19 Na2 O3 Zn3 -137.0(13) . .
O7 Na2 O3 Zn3 47.3(4) . .
C75 Na2 O3 Zn3 -118.3(16) . .
Zn2 Na2 O3 Zn3 96.4(4) . .
S3 Na2 O3 Zn3 -149.5(9) . .
S2 Na2 O3 Zn3 35.9(10) . .
O22 Na2 O3 Zn2 130(2) . .
O21 Na2 O3 Zn2 -74(3) . .
O8 Na2 O3 Zn2 -131.5(6) . .
O4 Na2 O3 Zn2 23.8(5) . .
O19 Na2 O3 Zn2 126.6(13) . .
O7 Na2 O3 Zn2 -49.1(4) . .
C75 Na2 O3 Zn2 145.3(16) . .
Zn3 Na2 O3 Zn2 -96.4(4) . .
S3 Na2 O3 Zn2 114.1(10) . .
S2 Na2 O3 Zn2 -60.6(9) . .
O2 Zn2 O4 C6 68.8(19) . .
O3 Zn2 O4 C6 -102.6(15) . .
O7 Zn2 O4 C6 176.8(15) . .
N1 Zn2 O4 C6 -13.3(15) . .
Zn3 Zn2 O4 C6 -145.3(13) . .
Na2 Zn2 O4 C6 -134.1(16) . .
O2 Zn2 O4 Na2 -157.1(9) . .
O3 Zn2 O4 Na2 31.5(6) . .
O7 Zn2 O4 Na2 -49.1(5) . .
N1 Zn2 O4 Na2 120.8(6) . .
Zn3 Zn2 O4 Na2 -11.1(5) . .
O22 Na2 O4 C6 -15(2) . .
O21 Na2 O4 C6 -90.7(17) . .
O8 Na2 O4 C6 141.7(15) . .
O19 Na2 O4 C6 21(2) . .
O3 Na2 O4 C6 107.3(15) . .
O7 Na2 O4 C6 169.1(16) . .
C75 Na2 O4 C6 43(2) . .
Zn2 Na2 O4 C6 131.8(17) . .
Zn3 Na2 O4 C6 141.9(14) . .
S3 Na2 O4 C6 -33.3(16) . .
S2 Na2 O4 C6 -113.6(15) . .
O22 Na2 O4 Zn2 -147(2) . .
O21 Na2 O4 Zn2 137.5(8) . .
O8 Na2 O4 Zn2 10.0(11) . .
O19 Na2 O4 Zn2 -110.5(14) . .
O3 Na2 O4 Zn2 -24.5(4) . .
O7 Na2 O4 Zn2 37.4(4) . .
C75 Na2 O4 Zn2 -88.7(17) . .
Zn3 Na2 O4 Zn2 10.2(5) . .
S3 Na2 O4 Zn2 -165.1(6) . .
S2 Na2 O4 Zn2 114.6(6) . .
O10 Zn1 O6 C19 -21.0(13) . .
O14 Zn1 O6 C19 100.1(12) . .
O2 Zn1 O6 C19 -141.1(11) . .
O10 Zn1 O6 Zn3 110.2(7) . .
O14 Zn1 O6 Zn3 -128.8(6) . .
O2 Zn1 O6 Zn3 -10.0(8) . .
O8 Zn3 O6 C19 -64.4(16) . .
O7 Zn3 O6 C19 108.7(11) . .
O3 Zn3 O6 C19 -167.6(11) . .
N2 Zn3 O6 C19 20.2(11) . .
Zn2 Zn3 O6 C19 149.7(10) . .
Na2 Zn3 O6 C19 169.7(10) . .
O8 Zn3 O6 Zn1 161.6(9) . .
O7 Zn3 O6 Zn1 -25.2(8) . .
O3 Zn3 O6 Zn1 58.4(7) . .
N2 Zn3 O6 Zn1 -113.8(8) . .
Zn2 Zn3 O6 Zn1 15.7(6) . .
Na2 Zn3 O6 Zn1 35.8(13) . .
O8 Zn3 O7 C30 108.5(15) . .
O6 Zn3 O7 C30 -68.1(15) . .
O3 Zn3 O7 C30 -163.0(15) . .
N2 Zn3 O7 C30 15.0(15) . .
Zn2 Zn3 O7 C30 -142.7(17) . .
Na2 Zn3 O7 C30 140.3(16) . .
O8 Zn3 O7 Zn2 -108.8(6) . .
O6 Zn3 O7 Zn2 74.7(6) . .
O3 Zn3 O7 Zn2 -20.2(5) . .
N2 Zn3 O7 Zn2 157.7(6) . .
Na2 Zn3 O7 Zn2 -77.0(4) . .
O8 Zn3 O7 Na2 -31.8(6) . .
O6 Zn3 O7 Na2 151.6(5) . .
O3 Zn3 O7 Na2 56.7(4) . .
N2 Zn3 O7 Na2 -125.3(5) . .
Zn2 Zn3 O7 Na2 77.0(4) . .
O4 Zn2 O7 C30 -92.1(13) . .
O2 Zn2 O7 C30 60.0(13) . .
O3 Zn2 O7 C30 167.0(13) . .
N1 Zn2 O7 C30 145(2) . .
Zn3 Zn2 O7 C30 146.9(15) . .
Na2 Zn2 O7 C30 -135.3(14) . .
O4 Zn2 O7 Zn3 121.0(5) . .
O2 Zn2 O7 Zn3 -86.9(5) . .
O3 Zn2 O7 Zn3 20.1(4) . .
N1 Zn2 O7 Zn3 -2(3) . .
Na2 Zn2 O7 Zn3 77.8(4) . .
O4 Zn2 O7 Na2 43.2(5) . .
O2 Zn2 O7 Na2 -164.7(4) . .
O3 Zn2 O7 Na2 -57.7(4) . .
N1 Zn2 O7 Na2 -80(3) . .
Zn3 Zn2 O7 Na2 -77.8(4) . .
O22 Na2 O7 C30 3(25) . .
O21 Na2 O7 C30 -13.4(18) . .
O8 Na2 O7 C30 -111.6(17) . .
O4 Na2 O7 C30 87.7(17) . .
O19 Na2 O7 C30 166(3) . .
O3 Na2 O7 C30 174.0(18) . .
C75 Na2 O7 C30 -168(2) . .
Zn2 Na2 O7 C30 124.3(18) . .
Zn3 Na2 O7 C30 -137.4(18) . .
S3 Na2 O7 C30 20(3) . .
S2 Na2 O7 C30 -13.5(17) . .
O22 Na2 O7 Zn3 140(25) . .
O21 Na2 O7 Zn3 124.1(7) . .
O8 Na2 O7 Zn3 25.9(5) . .
O4 Na2 O7 Zn3 -134.9(5) . .
O19 Na2 O7 Zn3 -57(3) . .
O3 Na2 O7 Zn3 -48.5(4) . .
C75 Na2 O7 Zn3 -30(2) . .
Zn2 Na2 O7 Zn3 -98.2(5) . .
S3 Na2 O7 Zn3 157.8(15) . .
S2 Na2 O7 Zn3 123.9(5) . .
O22 Na2 O7 Zn2 -122(25) . .
O21 Na2 O7 Zn2 -137.7(7) . .
O8 Na2 O7 Zn2 124.1(6) . .
O4 Na2 O7 Zn2 -36.6(4) . .
O19 Na2 O7 Zn2 42(3) . .
O3 Na2 O7 Zn2 49.7(4) . .
C75 Na2 O7 Zn2 68(2) . .
Zn3 Na2 O7 Zn2 98.2(5) . .
S3 Na2 O7 Zn2 -104.0(15) . .
S2 Na2 O7 Zn2 -137.9(5) . .
O6 Zn3 O8 C23 70(2) . .
O7 Zn3 O8 C23 -103.7(16) . .
O3 Zn3 O8 C23 174.6(17) . .
N2 Zn3 O8 C23 -12.3(17) . .
Zn2 Zn3 O8 C23 -147.3(15) . .
Na2 Zn3 O8 C23 -140.0(19) . .
O6 Zn3 O8 Na2 -150.4(9) . .
O7 Zn3 O8 Na2 36.3(6) . .
O3 Zn3 O8 Na2 -45.4(6) . .
N2 Zn3 O8 Na2 127.7(6) . .
Zn2 Zn3 O8 Na2 -7.3(6) . .
O22 Na2 O8 C23 -65(3) . .
O21 Na2 O8 C23 9.4(19) . .
O4 Na2 O8 C23 138.0(17) . .
O19 Na2 O8 C23 -101(2) . .
O3 Na2 O8 C23 174.3(18) . .
O7 Na2 O8 C23 111.4(17) . .
C75 Na2 O8 C23 -109(2) . .
Zn2 Na2 O8 C23 144.4(16) . .
Zn3 Na2 O8 C23 137.7(19) . .
S3 Na2 O8 C23 -47.7(19) . .
S2 Na2 O8 C23 32.6(18) . .
O22 Na2 O8 Zn3 157.4(19) . .
O21 Na2 O8 Zn3 -128.3(8) . .
O4 Na2 O8 Zn3 0.3(12) . .
O19 Na2 O8 Zn3 121.3(13) . .
O3 Na2 O8 Zn3 36.6(5) . .
O7 Na2 O8 Zn3 -26.3(4) . .
C75 Na2 O8 Zn3 113.5(15) . .
Zn2 Na2 O8 Zn3 6.7(5) . .
S3 Na2 O8 Zn3 174.5(7) . .
S2 Na2 O8 Zn3 -105.1(6) . .
O14 Zn1 O10 C53 144.1(11) . .
O2 Zn1 O10 C53 24.9(12) . .
O6 Zn1 O10 C53 -97.4(12) . .
O14 Zn1 O10 Zn5 11.7(9) . .
O2 Zn1 O10 Zn5 -107.5(7) . .
O6 Zn1 O10 Zn5 130.2(7) . .
O12 Zn5 O10 C53 57.5(18) . .
O15 Zn5 O10 C53 166.4(11) . .
O11 Zn5 O10 C53 -111.0(11) . .
N4 Zn5 O10 C53 -23.0(11) . .
Zn4 Zn5 O10 C53 -150.8(10) . .
Na1 Zn5 O10 C53 -145.1(10) . .
O12 Zn5 O10 Zn1 -168.1(10) . .
O15 Zn5 O10 Zn1 -59.2(7) . .
O11 Zn5 O10 Zn1 23.4(8) . .
N4 Zn5 O10 Zn1 111.4(8) . .
Zn4 Zn5 O10 Zn1 -16.4(6) . .
Na1 Zn5 O10 Zn1 -10.7(14) . .
O16 Zn4 O11 C64 97.1(14) . .
O14 Zn4 O11 C64 -52.2(14) . .
O15 Zn4 O11 C64 -159.1(14) . .
N3 Zn4 O11 C64 -163(4) . .
Zn5 Zn4 O11 C64 -137.9(16) . .
Na1 Zn4 O11 C64 133.7(15) . .
O16 Zn4 O11 Zn5 -125.0(6) . .
O14 Zn4 O11 Zn5 85.6(5) . .
O15 Zn4 O11 Zn5 -21.2(5) . .
N3 Zn4 O11 Zn5 -26(4) . .
Na1 Zn4 O11 Zn5 -88.5(5) . .
O16 Zn4 O11 Na1 -36.6(5) . .
O14 Zn4 O11 Na1 174.1(5) . .
O15 Zn4 O11 Na1 67.2(5) . .
N3 Zn4 O11 Na1 63(4) . .
Zn5 Zn4 O11 Na1 88.5(5) . .
O12 Zn5 O11 C64 -108.3(13) . .
O10 Zn5 O11 C64 67.0(14) . .
O15 Zn5 O11 C64 160.0(14) . .
N4 Zn5 O11 C64 -15.2(13) . .
Zn4 Zn5 O11 C64 138.6(15) . .
Na1 Zn5 O11 C64 -132.4(14) . .
O12 Zn5 O11 Zn4 113.0(5) . .
O10 Zn5 O11 Zn4 -71.7(6) . .
O15 Zn5 O11 Zn4 21.3(5) . .
N4 Zn5 O11 Zn4 -153.9(6) . .
Na1 Zn5 O11 Zn4 88.9(5) . .
O12 Zn5 O11 Na1 24.1(5) . .
O10 Zn5 O11 Na1 -160.6(4) . .
O15 Zn5 O11 Na1 -67.6(5) . .
N4 Zn5 O11 Na1 117.2(5) . .
Zn4 Zn5 O11 Na1 -88.9(5) . .
O18 Na1 O11 C64 -164(4) . .
O20 Na1 O11 C64 -1.0(15) . .
O16 Na1 O11 C64 -103.1(14) . .
O12 Na1 O11 C64 112.4(14) . .
Zn4 Na1 O11 C64 -134.1(15) . .
Zn5 Na1 O11 C64 132.0(15) . .
S1' Na1 O11 C64 -17.2(14) . .
O18 Na1 O11 Zn4 -30(5) . .
O20 Na1 O11 Zn4 133.2(6) . .
O16 Na1 O11 Zn4 31.0(4) . .
O12 Na1 O11 Zn4 -113.4(5) . .
Zn5 Na1 O11 Zn4 -93.9(5) . .
S1' Na1 O11 Zn4 116.9(7) . .
O18 Na1 O11 Zn5 64(5) . .
O20 Na1 O11 Zn5 -133.0(6) . .
O16 Na1 O11 Zn5 124.9(6) . .
O12 Na1 O11 Zn5 -19.5(4) . .
Zn4 Na1 O11 Zn5 93.9(5) . .
S1' Na1 O11 Zn5 -149.2(7) . .
O10 Zn5 O12 C57 -57(2) . .
O15 Zn5 O12 C57 -166.0(16) . .
O11 Zn5 O12 C57 112.4(16) . .
N4 Zn5 O12 C57 21.8(16) . .
Zn4 Zn5 O12 C57 153.8(15) . .
Na1 Zn5 O12 C57 136.8(18) . .
O10 Zn5 O12 Na1 166.7(11) . .
O15 Zn5 O12 Na1 57.3(5) . .
O11 Zn5 O12 Na1 -24.3(5) . .
N4 Zn5 O12 Na1 -115.0(6) . .
Zn4 Zn5 O12 Na1 17.0(5) . .
O18 Na1 O12 C57 73.1(16) . .
O20 Na1 O12 C57 -29.3(17) . .
O16 Na1 O12 C57 -160.8(14) . .
O11 Na1 O12 C57 -116.4(15) . .
Zn4 Na1 O12 C57 -152.3(15) . .
Zn5 Na1 O12 C57 -137.2(17) . .
S1' Na1 O12 C57 -52.2(19) . .
O18 Na1 O12 Zn5 -149.7(7) . .
O20 Na1 O12 Zn5 108.0(7) . .
O16 Na1 O12 Zn5 -23.5(9) . .
O11 Na1 O12 Zn5 20.8(5) . .
Zn4 Na1 O12 Zn5 -15.1(5) . .
S1' Na1 O12 Zn5 85.1(12) . .
O10 Zn1 O14 C36 135.6(12) . .
O2 Zn1 O14 C36 -104.7(12) . .
O6 Zn1 O14 C36 16.9(13) . .
O10 Zn1 O14 Zn4 5.3(8) . .
O2 Zn1 O14 Zn4 125.0(6) . .
O6 Zn1 O14 Zn4 -113.4(6) . .
O16 Zn4 O14 C36 68.2(15) . .
O11 Zn4 O14 C36 169.0(11) . .
O15 Zn4 O14 C36 -106.1(11) . .
N3 Zn4 O14 C36 -18.6(11) . .
Zn5 Zn4 O14 C36 -147.3(10) . .
Na1 Zn4 O14 C36 178.3(9) . .
O16 Zn4 O14 Zn1 -157.3(8) . .
O11 Zn4 O14 Zn1 -56.4(7) . .
O15 Zn4 O14 Zn1 28.4(8) . .
N3 Zn4 O14 Zn1 115.9(7) . .
Zn5 Zn4 O14 Zn1 -12.8(6) . .
Na1 Zn4 O14 Zn1 -47.2(11) . .
O12 Zn5 O15 C47 103.1(13) . .
O10 Zn5 O15 C47 -54.1(13) . .
O11 Zn5 O15 C47 -161.1(14) . .
N4 Zn5 O15 C47 -131(3) . .
Zn4 Zn5 O15 C47 -140.0(15) . .
Na1 Zn5 O15 C47 147.8(14) . .
O12 Zn5 O15 Zn4 -116.9(5) . .
O10 Zn5 O15 Zn4 85.9(5) . .
O11 Zn5 O15 Zn4 -21.1(5) . .
N4 Zn5 O15 Zn4 9(3) . .
Na1 Zn5 O15 Zn4 -72.2(4) . .
O16 Zn4 O15 C47 -115.5(14) . .
O11 Zn4 O15 C47 158.6(14) . .
O14 Zn4 O15 C47 61.4(15) . .
N3 Zn4 O15 C47 -22.0(15) . .
Zn5 Zn4 O15 C47 137.0(16) . .
Na1 Zn4 O15 C47 -150.2(15) . .
O16 Zn4 O15 Zn5 107.5(5) . .
O11 Zn4 O15 Zn5 21.6(5) . .
O14 Zn4 O15 Zn5 -75.6(5) . .
N3 Zn4 O15 Zn5 -159.0(6) . .
Na1 Zn4 O15 Zn5 72.8(4) . .
O11 Zn4 O16 C40 -178.7(16) . .
O14 Zn4 O16 C40 -74.7(19) . .
O15 Zn4 O16 C40 99.7(16) . .
N3 Zn4 O16 C40 9.4(16) . .
Zn5 Zn4 O16 C40 143.8(15) . .
Na1 Zn4 O16 C40 143.5(18) . .
O11 Zn4 O16 Na1 37.8(5) . .
O14 Zn4 O16 Na1 141.7(8) . .
O15 Zn4 O16 Na1 -43.9(6) . .
N3 Zn4 O16 Na1 -134.2(6) . .
Zn5 Zn4 O16 Na1 0.3(6) . .
O18 Na1 O16 C40 -3.8(18) . .
O20 Na1 O16 C40 95.9(17) . .
O12 Na1 O16 C40 -128.8(15) . .
O11 Na1 O16 C40 -175.3(17) . .
Zn4 Na1 O16 C40 -142.8(18) . .
Zn5 Na1 O16 C40 -143.0(15) . .
S1' Na1 O16 C40 104.4(17) . .
O18 Na1 O16 Zn4 139.0(7) . .
O20 Na1 O16 Zn4 -121.4(7) . .
O12 Na1 O16 Zn4 13.9(9) . .
O11 Na1 O16 Zn4 -32.6(5) . .
Zn5 Na1 O16 Zn4 -0.3(5) . .
S1' Na1 O16 Zn4 -112.9(8) . .
O20 Na1 O18 C72 13(4) . .
O16 Na1 O18 C72 118(4) . .
O12 Na1 O18 C72 -103(4) . .
O11 Na1 O18 C72 176(4) . .
Zn4 Na1 O18 C72 151(4) . .
Zn5 Na1 O18 C72 -129(4) . .
S1' Na1 O18 C72 31(4) . .
O22 Na2 O19 C75 -126(6) . .
O21 Na2 O19 C75 -125(4) . .
O8 Na2 O19 C75 -19(5) . .
O4 Na2 O19 C75 124(4) . .
O3 Na2 O19 C75 49(4) . .
O7 Na2 O19 C75 56(5) . .
Zn2 Na2 O19 C75 84(5) . .
Zn3 Na2 O19 C75 19(5) . .
S3 Na2 O19 C75 -141(5) . .
S2 Na2 O19 C75 -125(4) . .
O18 Na1 O20 S1' 131.3(19) . .
O16 Na1 O20 S1' 22.7(19) . .
O12 Na1 O20 S1' -120.9(18) . .
O11 Na1 O20 S1' -46.0(19) . .
Zn4 Na1 O20 S1' -14(2) . .
Zn5 Na1 O20 S1' -79.1(19) . .
O18 Na1 O20 S1 86(4) . .
O16 Na1 O20 S1 -23(4) . .
O12 Na1 O20 S1 -166(4) . .
O11 Na1 O20 S1 -92(4) . .
Zn4 Na1 O20 S1 -59(4) . .
Zn5 Na1 O20 S1 -125(4) . .
S1' Na1 O20 S1 -46(3) . .
O22 Na2 O21 S2' -106(3) . .
O8 Na2 O21 S2' 148(3) . .
O4 Na2 O21 S2' 2(3) . .
O19 Na2 O21 S2' -106(3) . .
O3 Na2 O21 S2' 95(4) . .
O7 Na2 O21 S2' 73(3) . .
C75 Na2 O21 S2' -129(3) . .
Zn2 Na2 O21 S2' 37(3) . .
Zn3 Na2 O21 S2' 112(3) . .
S3 Na2 O21 S2' -91(3) . .
S2 Na2 O21 S2' 74(3) . .
O22 Na2 O21 S2 -179(2) . .
O8 Na2 O21 S2 74.7(17) . .
O4 Na2 O21 S2 -71.6(17) . .
O19 Na2 O21 S2 -180(2) . .
O3 Na2 O21 S2 21(4) . .
O7 Na2 O21 S2 -0.4(18) . .
C75 Na2 O21 S2 157(2) . .
Zn2 Na2 O21 S2 -36(2) . .
Zn3 Na2 O21 S2 38.7(19) . .
S3 Na2 O21 S2 -165(2) . .
O21 Na2 O22 S3 37(4) . .
O8 Na2 O22 S3 134(4) . .
O4 Na2 O22 S3 -63(5) . .
O19 Na2 O22 S3 -144(7) . .
O3 Na2 O22 S3 -150(4) . .
O7 Na2 O22 S3 21(29) . .
C75 Na2 O22 S3 -168(6) . .
Zn2 Na2 O22 S3 -97(5) . .
Zn3 Na2 O22 S3 158(3) . .
S2 Na2 O22 S3 37(5) . .
S1' O20 S1 C78 -54(2) . .
Na1 O20 S1 C78 5(5) . .
S1' O20 S1 C79 55(2) . .
Na1 O20 S1 C79 115(4) . .
S2' O21 S2 C81 60.8(16) . .
Na2 O21 S2 C81 -167.4(16) . .
S2' O21 S2 C80 -51.1(17) . .
Na2 O21 S2 C80 80.7(19) . .
S2' O21 S2 Na2 -131.8(18) . .
O22 Na2 S2 O21 1(2) . .
O8 Na2 S2 O21 -108.8(17) . .
O4 Na2 S2 O21 113.0(17) . .
O19 Na2 S2 O21 0(2) . .
O3 Na2 S2 O21 -170.4(17) . .
O7 Na2 S2 O21 179.6(18) . .
C75 Na2 S2 O21 -32(3) . .
Zn2 Na2 S2 O21 151.6(17) . .
Zn3 Na2 S2 O21 -147.3(17) . .
S3 Na2 S2 O21 13.0(17) . .
O22 Na2 S2 C81 17(3) . .
O21 Na2 S2 C81 17(2) . .
O8 Na2 S2 C81 -92(2) . .
O4 Na2 S2 C81 129(2) . .
O19 Na2 S2 C81 17(3) . .
O3 Na2 S2 C81 -153.9(18) . .
O7 Na2 S2 C81 -164(2) . .
C75 Na2 S2 C81 -16(3) . .
Zn2 Na2 S2 C81 168.2(18) . .
Zn3 Na2 S2 C81 -130.8(19) . .
S3 Na2 S2 C81 29(2) . .
O22 Na2 S2 C80 -104(2) . .
O21 Na2 S2 C80 -105(2) . .
O8 Na2 S2 C80 146.2(14) . .
O4 Na2 S2 C80 7.9(14) . .
O19 Na2 S2 C80 -105(2) . .
O3 Na2 S2 C80 84.5(16) . .
O7 Na2 S2 C80 74.6(13) . .
C75 Na2 S2 C80 -137(3) . .
Zn2 Na2 S2 C80 46.6(14) . .
Zn3 Na2 S2 C80 107.6(13) . .
S3 Na2 S2 C80 -92.1(14) . .
Na2 O22 S3 C82 132(4) . 2_556
Na2 O22 S3 C82 -126(4) . .
Na2 O22 S3 S3 -149(4) . 2_556
O21 Na2 S3 O22 -136(5) . .
O8 Na2 S3 O22 -53(5) . .
O4 Na2 S3 O22 123(5) . .
O19 Na2 S3 O22 25(5) . .
O3 Na2 S3 O22 41(5) . .
O7 Na2 S3 O22 -177(5) . .
C75 Na2 S3 O22 10(5) . .
Zn2 Na2 S3 O22 108(5) . .
Zn3 Na2 S3 O22 -43(5) . .
S2 Na2 S3 O22 -143(5) . .
O22 Na2 S3 C82 -65(5) . 2_556
O21 Na2 S3 C82 159(3) . 2_556
O8 Na2 S3 C82 -119(2) . 2_556
O4 Na2 S3 C82 57(3) . 2_556
O19 Na2 S3 C82 -40(3) . 2_556
O3 Na2 S3 C82 -24(3) . 2_556
O7 Na2 S3 C82 118(3) . 2_556
C75 Na2 S3 C82 -55(3) . 2_556
Zn2 Na2 S3 C82 43(3) . 2_556
Zn3 Na2 S3 C82 -108(3) . 2_556
S2 Na2 S3 C82 152(3) . 2_556
O22 Na2 S3 C82 60(5) . .
O21 Na2 S3 C82 -75.8(18) . .
O8 Na2 S3 C82 7(2) . .
O4 Na2 S3 C82 -177.2(17) . .
O19 Na2 S3 C82 86(2) . .
O3 Na2 S3 C82 101.4(19) . .
O7 Na2 S3 C82 -116(2) . .
C75 Na2 S3 C82 70(2) . .
Zn2 Na2 S3 C82 168.2(16) . .
Zn3 Na2 S3 C82 17(3) . .
S2 Na2 S3 C82 -82.2(17) . .
O22 Na2 S3 S3 97(6) . 2_556
O21 Na2 S3 S3 -39(2) . 2_556
O8 Na2 S3 S3 43(3) . 2_556
O4 Na2 S3 S3 -141(2) . 2_556
O19 Na2 S3 S3 122(3) . 2_556
O3 Na2 S3 S3 137.9(19) . 2_556
O7 Na2 S3 S3 -80(3) . 2_556
C75 Na2 S3 S3 107(3) . 2_556
Zn2 Na2 S3 S3 -155(2) . 2_556
Zn3 Na2 S3 S3 54(3) . 2_556
S2 Na2 S3 S3 -46(2) . 2_556
S1 O20 S1' C78 58(3) . .
Na1 O20 S1' C78 -99(3) . .
S1 O20 S1' C79 -61(3) . .
Na1 O20 S1' C79 142(2) . .
S1 O20 S1' Na1 156.9(17) . .
O18 Na1 S1' O20 -52.5(19) . .
O16 Na1 S1' O20 -157.6(19) . .
O12 Na1 S1' O20 70(2) . .
O11 Na1 S1' O20 132.8(19) . .
Zn4 Na1 S1' O20 167.8(18) . .
Zn5 Na1 S1' O20 111.6(19) . .
O18 Na1 S1' C78 46(3) . .
O20 Na1 S1' C78 99(4) . .
O16 Na1 S1' C78 -59(3) . .
O12 Na1 S1' C78 169(2) . .
O11 Na1 S1' C78 -129(3) . .
Zn4 Na1 S1' C78 -94(3) . .
Zn5 Na1 S1' C78 -150(2) . .
O18 Na1 S1' C79 -112(4) . .
O20 Na1 S1' C79 -59(3) . .
O16 Na1 S1' C79 143(4) . .
O12 Na1 S1' C79 11(4) . .
O11 Na1 S1' C79 74(4) . .
Zn4 Na1 S1' C79 109(4) . .
Zn5 Na1 S1' C79 52(4) . .
S2 O21 S2' C80 51.5(18) . .
Na2 O21 S2' C80 -46(3) . .
S2 O21 S2' C81 -59.8(17) . .
Na2 O21 S2' C81 -158(2) . .
C11 N1 C1 C2 -165.4(15) . .
C4 N1 C1 C2 66.5(18) . .
Zn2 N1 C1 C2 -39.3(15) . .
Zn1 O2 C2 C3 -156.2(12) . .
Zn2 O2 C2 C3 67.5(15) . .
Zn1 O2 C2 C1 84.7(14) . .
Zn2 O2 C2 C1 -51.7(14) . .
N1 C1 C2 O2 62.9(18) . .
N1 C1 C2 C3 -58.7(19) . .
C4 O1 C3 C2 -59(2) . .
O2 C2 C3 O1 -63.8(19) . .
C1 C2 C3 O1 54(2) . .
C3 O1 C4 C5 -174.4(16) . .
C3 O1 C4 N1 61.6(19) . .
C1 N1 C4 C5 175.3(16) . .
C11 N1 C4 C5 46(2) . .
Zn2 N1 C4 C5 -73.3(17) . .
C1 N1 C4 O1 -66.6(17) . .
C11 N1 C4 O1 163.7(14) . .
Zn2 N1 C4 O1 44.9(14) . .
O1 C4 C5 C6 -62(2) . .
N1 C4 C5 C6 54(3) . .
O1 C4 C5 C10 120.7(18) . .
N1 C4 C5 C10 -123.2(19) . .
Zn2 O4 C6 C5 -12(3) . .
Na2 O4 C6 C5 -128.5(18) . .
Zn2 O4 C6 C7 168.9(13) . .
Na2 O4 C6 C7 53(2) . .
C10 C5 C6 O4 177.3(18) . .
C4 C5 C6 O4 0(3) . .
C10 C5 C6 C7 -4(3) . .
C4 C5 C6 C7 179.1(17) . .
O4 C6 C7 C8 179.9(18) . .
C5 C6 C7 C8 1(3) . .
C6 C7 C8 C9 4(3) . .
C7 C8 C9 C10 -5(3) . .
C6 C5 C10 C9 3(3) . .
C4 C5 C10 C9 179.9(17) . .
C8 C9 C10 C5 2(3) . .
C1 N1 C11 C12 57(2) . .
C4 N1 C11 C12 -175.6(15) . .
Zn2 N1 C11 C12 -65.8(18) . .
N1 C11 C12 C13 56(2) . .
N1 C11 C12 C17 -123.2(18) . .
Zn3 O3 C13 C12 -161.7(13) . .
Zn2 O3 C13 C12 -33(2) . .
Na2 O3 C13 C12 87(2) . .
Zn3 O3 C13 C14 23(2) . .
Zn2 O3 C13 C14 152.1(13) . .
Na2 O3 C13 C14 -88(2) . .
C17 C12 C13 O3 176.6(15) . .
C11 C12 C13 O3 -3(3) . .
C17 C12 C13 C14 -8(3) . .
C11 C12 C13 C14 172.0(16) . .
O3 C13 C14 C15 -174.8(16) . .
C12 C13 C14 C15 10(3) . .
C13 C14 C15 C16 -9(3) . .
C14 C15 C16 C17 5(3) . .
C15 C16 C17 C12 -3(3) . .
C13 C12 C17 C16 5(3) . .
C11 C12 C17 C16 -175.9(16) . .
C28 N2 C18 C19 -166.0(16) . .
C21 N2 C18 C19 64.4(19) . .
Zn3 N2 C18 C19 -42.3(16) . .
Zn1 O6 C19 C20 -155.2(12) . .
Zn3 O6 C19 C20 68.6(17) . .
Zn1 O6 C19 C18 87.3(15) . .
Zn3 O6 C19 C18 -48.8(15) . .
N2 C18 C19 O6 61.7(18) . .
N2 C18 C19 C20 -57(2) . .
C21 O5 C20 C19 -60(2) . .
O6 C19 C20 O5 -62(2) . .
C18 C19 C20 O5 54(2) . .
C20 O5 C21 N2 64.2(19) . .
C20 O5 C21 C22 -178.7(16) . .
C28 N2 C21 O5 163.3(15) . .
C18 N2 C21 O5 -67.4(18) . .
Zn3 N2 C21 O5 41.8(15) . .
C28 N2 C21 C22 48(2) . .
C18 N2 C21 C22 177.4(17) . .
Zn3 N2 C21 C22 -73.3(17) . .
O5 C21 C22 C23 -59(3) . .
N2 C21 C22 C23 55(3) . .
O5 C21 C22 C27 124(2) . .
N2 C21 C22 C27 -122(2) . .
Zn3 O8 C23 C22 -12(3) . .
Na2 O8 C23 C22 -136.4(19) . .
Zn3 O8 C23 C24 166.9(16) . .
Na2 O8 C23 C24 42(3) . .
C27 C22 C23 O8 173(2) . .
C21 C22 C23 O8 -3(4) . .
C27 C22 C23 C24 -6(3) . .
C21 C22 C23 C24 178(2) . .
O8 C23 C24 C25 -176(2) . .
C22 C23 C24 C25 3(4) . .
C23 C24 C25 C26 2(4) . .
C24 C25 C26 C27 -6(4) . .
C25 C26 C27 C22 4(4) . .
C23 C22 C27 C26 2(4) . .
C21 C22 C27 C26 179(2) . .
C18 N2 C28 C29 58(2) . .
C21 N2 C28 C29 -175.7(16) . .
Zn3 N2 C28 C29 -61.1(18) . .
N2 C28 C29 C34 -128.2(18) . .
N2 C28 C29 C30 57(3) . .
Zn3 O7 C30 C31 151.0(14) . .
Zn2 O7 C30 C31 17(2) . .
Na2 O7 C30 C31 -90(2) . .
Zn3 O7 C30 C29 -27(2) . .
Zn2 O7 C30 C29 -161.3(12) . .
Na2 O7 C30 C29 92.2(19) . .
C34 C29 C30 O7 176.1(15) . .
C28 C29 C30 O7 -9(3) . .
C34 C29 C30 C31 -2(3) . .
C28 C29 C30 C31 172.9(18) . .
O7 C30 C31 C32 -174.9(17) . .
C29 C30 C31 C32 3(3) . .
C30 C31 C32 C33 -3(3) . .
C31 C32 C33 C34 3(3) . .
C32 C33 C34 C29 -2(3) . .
C30 C29 C34 C33 1(3) . .
C28 C29 C34 C33 -173.9(18) . .
C45 N3 C35 C36 163.9(15) . .
C38 N3 C35 C36 -66.0(17) . .
Zn4 N3 C35 C36 40.6(15) . .
Zn1 O14 C36 C37 156.9(12) . .
Zn4 O14 C36 C37 -67.5(16) . .
Zn1 O14 C36 C35 -87.7(16) . .
Zn4 O14 C36 C35 47.9(16) . .
N3 C35 C36 O14 -61.1(18) . .
N3 C35 C36 C37 57.7(18) . .
C38 O13 C37 C36 59(2) . .
O14 C36 C37 O13 61(2) . .
C35 C36 C37 O13 -57(2) . .
C37 O13 C38 C39 177.8(15) . .
C37 O13 C38 N3 -61.4(19) . .
C45 N3 C38 O13 -167.8(15) . .
C35 N3 C38 O13 66.8(19) . .
Zn4 N3 C38 O13 -43.3(16) . .
C45 N3 C38 C39 -50(2) . .
C35 N3 C38 C39 -175.5(16) . .
Zn4 N3 C38 C39 74.4(16) . .
O13 C38 C39 C44 -119(2) . .
N3 C38 C39 C44 123(2) . .
O13 C38 C39 C40 64(3) . .
N3 C38 C39 C40 -54(3) . .
Zn4 O16 C40 C41 -169.1(16) . .
Na1 O16 C40 C41 -38(3) . .
Zn4 O16 C40 C39 16(3) . .
Na1 O16 C40 C39 147.5(15) . .
C44 C39 C40 C41 7(3) . .
C38 C39 C40 C41 -176(2) . .
C44 C39 C40 O16 -178.1(18) . .
C38 C39 C40 O16 -1(3) . .
O16 C40 C41 C42 179(2) . .
C39 C40 C41 C42 -7(3) . .
C40 C41 C42 C43 6(3) . .
C41 C42 C43 C44 -5(3) . .
C42 C43 C44 C39 7(4) . .
C38 C39 C44 C43 175(2) . .
C40 C39 C44 C43 -8(3) . .
C38 N3 C45 C46 178.8(16) . .
C35 N3 C45 C46 -56(2) . .
Zn4 N3 C45 C46 61.8(19) . .
N3 C45 C46 C51 128.8(19) . .
N3 C45 C46 C47 -54(2) . .
Zn5 O15 C47 C48 -25(2) . .
Zn4 O15 C47 C48 -151.0(13) . .
Zn5 O15 C47 C46 163.7(11) . .
Zn4 O15 C47 C46 37(2) . .
C51 C46 C47 O15 178.4(16) . .
C45 C46 C47 O15 1(3) . .
C51 C46 C47 C48 7(3) . .
C45 C46 C47 C48 -171.0(18) . .
O15 C47 C48 C49 -179.9(16) . .
C46 C47 C48 C49 -8(2) . .
C47 C48 C49 C50 6(3) . .
C48 C49 C50 C51 -2(3) . .
C45 C46 C51 C50 175.4(18) . .
C47 C46 C51 C50 -2(3) . .
C49 C50 C51 C46 0(3) . .
C62 N4 C52 C53 162.0(14) . .
C55 N4 C52 C53 -65.1(18) . .
Zn5 N4 C52 C53 36.8(15) . .
Zn1 O10 C53 C54 156.0(12) . .
Zn5 O10 C53 C54 -65.8(16) . .
Zn1 O10 C53 C52 -89.0(14) . .
Zn5 O10 C53 C52 49.3(15) . .
N4 C52 C53 O10 -58.3(17) . .
N4 C52 C53 C54 59.1(19) . .
O10 C53 C54 O9 61.7(19) . .
C52 C53 C54 O9 -53(2) . .
C55 O9 C54 C53 57.3(19) . .
C54 O9 C55 C56 175.3(14) . .
C54 O9 C55 N4 -59.6(18) . .
C52 N4 C55 O9 66.5(19) . .
C62 N4 C55 O9 -160.4(15) . .
Zn5 N4 C55 O9 -42.9(15) . .
C52 N4 C55 C56 -173.3(16) . .
C62 N4 C55 C56 -40(2) . .
Zn5 N4 C55 C56 77.2(17) . .
O9 C55 C56 C61 -118(2) . .
N4 C55 C56 C61 121(2) . .
O9 C55 C56 C57 65(2) . .
N4 C55 C56 C57 -56(3) . .
Zn5 O12 C57 C58 -173.3(14) . .
Na1 O12 C57 C58 -50(3) . .
Zn5 O12 C57 C56 4(3) . .
Na1 O12 C57 C56 127.1(19) . .
C61 C56 C57 O12 -174(2) . .
C55 C56 C57 O12 3(3) . .
C61 C56 C57 C58 3(3) . .
C55 C56 C57 C58 -179.4(19) . .
O12 C57 C58 C59 -178(2) . .
C56 C57 C58 C59 5(3) . .
C57 C58 C59 C60 -8(3) . .
C58 C59 C60 C61 3(4) . .
C59 C60 C61 C56 5(4) . .
C57 C56 C61 C60 -8(3) . .
C55 C56 C61 C60 174(2) . .
C52 N4 C62 C63 -57(2) . .
C55 N4 C62 C63 173.2(16) . .
Zn5 N4 C62 C63 65.2(18) . .
N4 C62 C63 C68 126.8(19) . .
N4 C62 C63 C64 -61(3) . .
C68 C63 C64 O11 -179.2(17) . .
C62 C63 C64 O11 9(3) . .
C68 C63 C64 C65 1(3) . .
C62 C63 C64 C65 -171.2(18) . .
Zn4 O11 C64 C63 154.6(14) . .
Zn5 O11 C64 C63 29(2) . .
Na1 O11 C64 C63 -87(2) . .
Zn4 O11 C64 C65 -26(2) . .
Zn5 O11 C64 C65 -151.5(13) . .
Na1 O11 C64 C65 92.6(18) . .
C63 C64 C65 C66 -1(3) . .
O11 C64 C65 C66 179.1(18) . .
C64 C65 C66 C67 2(3) . .
C65 C66 C67 C68 -3(3) . .
C64 C63 C68 C67 -2(3) . .
C62 C63 C68 C67 170.8(18) . .
C66 C67 C68 C63 3(3) . .
C70 N5 C69 O17 -13(9) . .
C71 N5 C69 O17 -180(4) . .
Na1 O18 C72 N6 -158(3) . .
C74 N6 C72 O18 0(6) . .
C73 N6 C72 O18 -180(3) . .
Na2 O19 C75 N7 155(7) . .
C77 N7 C75 O19 0(15) . .
C76 N7 C75 O19 -180(9) . .
C77 N7 C75 Na2 65(25) . .
C76 N7 C75 Na2 -115(16) . .
O22 Na2 C75 O19 36(4) . .
O21 Na2 C75 O19 64(5) . .
O8 Na2 C75 O19 161(5) . .
O4 Na2 C75 O19 -63(5) . .
O3 Na2 C75 O19 -128(5) . .
O7 Na2 C75 O19 -145(4) . .
Zn2 Na2 C75 O19 -105(4) . .
Zn3 Na2 C75 O19 -164(4) . .
S3 Na2 C75 O19 32(4) . .
S2 Na2 C75 O19 79(5) . .
O22 Na2 C75 N7 -41(18) . .
O21 Na2 C75 N7 -13(20) . .
O8 Na2 C75 N7 84(19) . .
O4 Na2 C75 N7 -140(19) . .
O19 Na2 C75 N7 -77(19) . .
O3 Na2 C75 N7 154(19) . .
O7 Na2 C75 N7 138(18) . .
Zn2 Na2 C75 N7 177(19) . .
Zn3 Na2 C75 N7 119(19) . .
S3 Na2 C75 N7 -46(19) . .
S2 Na2 C75 N7 1(20) . .
O20 S1' C78 S1 -55(3) . .
C79 S1' C78 S1 68(3) . .
Na1 S1' C78 S1 -97(2) . .
O20 S1 C78 S1' 53(2) . .
C79 S1 C78 S1' -61(2) . .
O20 S1' C79 S1 57(3) . .
C78 S1' C79 S1 -67(3) . .
Na1 S1' C79 S1 92(4) . .
O20 S1 C79 S1' -54(2) . .
C78 S1 C79 S1' 62(2) . .
O21 S2' C80 S2 -48.6(16) . .
C81 S2' C80 S2 48.5(18) . .
O21 S2 C80 S2' 47.5(15) . .
C81 S2 C80 S2' -49.5(19) . .
Na2 S2 C80 S2' 86.2(15) . .
O21 S2 C81 S2' -55.2(15) . .
C80 S2 C81 S2' 49.0(19) . .
Na2 S2 C81 S2' -66(2) . .
O21 S2' C81 S2 56.3(15) . .
C80 S2' C81 S2 -48.8(18) . .
O22 S3 C82 S3 -166(3) . 2_556
C82 S3 C82 S3 -48(3) 2_556 2_556
Na2 S3 C82 S3 169.0(11) . 2_556
